data_4127012
loop_
_publ_author_name
'Dolinar, Brian S.'
'Alexandropoulos, Dimitris I.'
'Vignesh, Kuduva R.'
'James, Tia'Asia'
'Dunbar, Kim R.'

_publ_section_title
;
 Lanthanide Triangles Supported by Radical Bridging Ligands.
;
_journal_name_full 'Journal of the American Chemical Society'
_journal_paper_doi 10.1021/jacs.7b12495
_journal_year 2017
_chemical_formula_moiety '2(C66 H30 Dy0.31 F36 N18 O12 Y2.69), 2(C4 H10 O)'
_chemical_formula_sum 'C140 H87 Dy0.65 F72 N36 O26 Y5.35'
_chemical_formula_weight 4638.56
_space_group_crystal_system monoclinic
_space_group_IT_number 14
_space_group_name_Hall '-P 2ybc'
_space_group_name_H-M_alt 'P 1 21/c 1'
_symmetry_space_group_name_Hall '-P 2ybc'
_symmetry_space_group_name_H-M 'P 1 21/c 1'
_atom_sites_solution_hydrogens geom
_atom_sites_solution_primary iterative
_audit_creation_date 2017-07-14
_audit_creation_method
;
Olex2 1.2
(compiled 2017.03.28 svn.r3405 for OlexSys, GUI svn.r5337)
;
_cell_angle_alpha 90
_cell_angle_beta 113.867(4)
_cell_angle_gamma 90
_cell_formula_units_Z 4
_cell_length_a 26.245(2)
_cell_length_b 34.335(3)
_cell_length_c 21.8451(18)
_cell_measurement_reflns_used 9675
_cell_measurement_temperature 110.0
_cell_measurement_theta_max 23.67
_cell_measurement_theta_min 2.21
_cell_volume 18002(3)
_computing_cell_refinement 'SAINT v8.34A (Bruker, 2013)'
_computing_data_collection 'APEX2 Ver. 2014.1-1 (Bruker-AXS, 2014)'
_computing_data_reduction 'SAINT v8.34A (Bruker, 2013)'
_computing_molecular_graphics 'Olex2 (Dolomanov et al., 2009)'
_computing_publication_material 'Olex2 (Dolomanov et al., 2009)'
_computing_structure_refinement 'ShelXL (Sheldrick, 2015)'
_computing_structure_solution 'olex2.solve (Bourhis et al., 2015)'
_diffrn_ambient_temperature 110.0
_diffrn_detector_type 'CCD area detector'
_diffrn_measured_fraction_theta_full 1.000
_diffrn_measured_fraction_theta_max 0.993
_diffrn_measurement_device 'three-circle diffractometer'
_diffrn_measurement_device_type 'Bruker APEX-II CCD'
_diffrn_measurement_method '\f and \w scans'
_diffrn_radiation_monochromator graphite
_diffrn_radiation_probe x-ray
_diffrn_radiation_type MoK\a
_diffrn_radiation_wavelength 0.71073
_diffrn_radiation_xray_symbol K-L~3~
_diffrn_reflns_av_R_equivalents 0.0997
_diffrn_reflns_av_unetI/netI 0.0605
_diffrn_reflns_Laue_measured_fraction_full 1.000
_diffrn_reflns_Laue_measured_fraction_max 0.993
_diffrn_reflns_limit_h_max 31
_diffrn_reflns_limit_h_min -31
_diffrn_reflns_limit_k_max 41
_diffrn_reflns_limit_k_min -41
_diffrn_reflns_limit_l_max 26
_diffrn_reflns_limit_l_min -26
_diffrn_reflns_number 309942
_diffrn_reflns_point_group_measured_fraction_full 1.000
_diffrn_reflns_point_group_measured_fraction_max 0.993
_diffrn_reflns_theta_full 25.242
_diffrn_reflns_theta_max 25.768
_diffrn_reflns_theta_min 0.848
_diffrn_source 'sealed X-ray tube'
_diffrn_standards_number 0
_exptl_absorpt_coefficient_mu 2.119
_exptl_absorpt_correction_T_max 0.7244
_exptl_absorpt_correction_T_min 0.6196
_exptl_absorpt_correction_type multi-scan
_exptl_absorpt_process_details
'SADABS-2014/5 (Bruker,2014/5) was used for absorption correction. wR2(int) was 0.0721 before and 0.0617 after correction. The Ratio of minimum to maximum transmission is 0.8553. The \l/2 correction factor is Not present.'
_exptl_crystal_colour 'dark orange'
_exptl_crystal_colour_modifier dark
_exptl_crystal_colour_primary orange
_exptl_crystal_density_diffrn 1.711
_exptl_crystal_density_method 'not measured'
_exptl_crystal_description block
_exptl_crystal_F_000 9146
_exptl_crystal_size_max 0.322
_exptl_crystal_size_mid 0.255
_exptl_crystal_size_min 0.242
_refine_diff_density_max 0.942
_refine_diff_density_min -0.519
_refine_diff_density_rms 0.085
_refine_ls_extinction_method none
_refine_ls_goodness_of_fit_ref 1.019
_refine_ls_hydrogen_treatment constr
_refine_ls_matrix_type full
_refine_ls_number_parameters 2966
_refine_ls_number_reflns 34251
_refine_ls_number_restraints 3513
_refine_ls_restrained_S_all 1.060
_refine_ls_R_factor_all 0.0850
_refine_ls_R_factor_gt 0.0457
_refine_ls_shift/su_max 0.003
_refine_ls_shift/su_mean 0.000
_refine_ls_structure_factor_coef Fsqd
_refine_ls_weighting_details 'w=1/[\s^2^(Fo^2^)+(0.0244P)^2^+39.1491P] where P=(Fo^2^+2Fc^2^)/3'
_refine_ls_weighting_scheme calc
_refine_ls_wR_factor_gt 0.0830
_refine_ls_wR_factor_ref 0.0955
_reflns_Friedel_coverage 0.000
_reflns_number_gt 23816
_reflns_number_total 34251
_reflns_threshold_expression 'I > 2\s(I)'
_cod_data_source_file ja7b12495_si_002.cif
_cod_data_source_block Compound_2-DyY
_cod_database_code 4127012
_shelx_shelxl_version_number 2016/6
_shelx_space_group_comment
;
The symmetry employed for this shelxl refinement is uniquely defined
by the following loop, which should always be used as a source of
symmetry information in preference to the above space-group names.
They are only intended as comments.
;
_olex2_refinement_description
;
1. Fixed Uiso
 At 1.2 times of:
  All C(H) groups, All C(H,H) groups
 At 1.5 times of:
  All C(H,H,H) groups
2. Shared sites
{Dy2', Y2'}
{Y3', Dy3'}
{Y1', Dy1'}
{Y3, Dy3}
{Y1, Dy1}
{Y2, Dy2}
3. Restrained distances
 C7-C6 \\sim C7-C6A \\sim C15A-C14 \\sim C15-C14 \\sim C20'-C19' \\sim
C20"-C19' \\sim C24'-C25" ~
 C25'-C24' \\sim C5"-C4' \\sim C5'-C4'
 with sigma of 0.01
 F7A-C6A \\sim F7-C6 \\sim F8-C6 \\sim F8A-C6A \\sim F9-C6 \\sim F9A-C6A \\sim
F17A-C15A \\sim F17-C15 ~
 F18A-C15A \\sim F18-C15 \\sim F16-C15 \\sim F16A-C15A \\sim F13-C11 \\sim
F13A-C11 \\sim F15-C11 ~
 F15A-C11 \\sim F14-C11 \\sim F14A-C11 \\sim F22A-C20 \\sim F22-C20 \\sim
F24A-C20 \\sim F24-C20 \\sim F23-
 C20 \\sim F23A-C20 \\sim F30A-C25 \\sim F30-C25 \\sim F28A-C25 \\sim F28-C25
\\sim F29-C25 \\sim F29A-C25
 \\sim F32-C26 \\sim F32A-C26 \\sim F33A-C26 \\sim F33-C26 \\sim F31A-C26 \\sim
F31-C26 \\sim F18"-C15' ~
 F18'-C15' \\sim F16'-C15' \\sim F16"-C15' \\sim F17"-C15' \\sim F17'-C15'
\\sim F14"-C11' \\sim F14'-
 C11' \\sim F13"-C11' \\sim F13'-C11' \\sim F15"-C11' \\sim F15'-C11' \\sim
F24"-C20" \\sim F24'-C20' ~
 F22"-C20" \\sim F23"-C20" \\sim F23'-C20' \\sim F22'-C20' \\sim F29'-C25'
\\sim F29"-C25" \\sim F28"-
 C25" \\sim F28'-C25' \\sim F30"-C25" \\sim F30'-C25' \\sim F31"-C26' \\sim
F31'-C26' \\sim F33'-C26' ~
 F33"-C26' \\sim F32"-C26' \\sim F32'-C26' \\sim F5"-C5" \\sim F5'-C5' \\sim
F6"-C5" \\sim F6'-C5' ~
 F4'-C5' \\sim F4"-C5"
 with sigma of 0.01
4. Uiso/Uaniso restraints and constraints
O2S \\sim C8S \\sim C7S \\sim C6S \\sim C5S \\sim O2SA \\sim C8SA \\sim C7SA
\\sim C6SA \\sim C5SA \\sim O1SA \\sim C4SA \\sim C3SA \\sim C2SA \\sim C1SA
\\sim O1S \\sim C4S \\sim C3S \\sim C2S \\sim C1S: within 1.7A with sigma of
0.01 and sigma for terminal atoms of 0.01
F7 \\sim F8 \\sim F9 \\sim C6 \\sim F7A \\sim F8A \\sim F9A \\sim C6A: within
1.7A with sigma of 0.01 and sigma for terminal atoms of 0.01
F16 \\sim F17 \\sim F18 \\sim C15 \\sim F16A \\sim F17A \\sim F18A \\sim C15A:
within 1.7A with sigma of 0.01 and sigma for terminal atoms of 0.01
F13 \\sim F14 \\sim F15 \\sim F13A \\sim F14A \\sim F15A \\sim C11: within 1.7A
with sigma of 0.01 and sigma for terminal atoms of 0.01
F22 \\sim F23 \\sim F24 \\sim F22A \\sim F23A \\sim F24A: within 1.7A with
sigma of 0.01 and sigma for terminal atoms of 0.01
F28 \\sim F29 \\sim F30 \\sim F28A \\sim F29A \\sim F30A: within 1.7A with
sigma of 0.01 and sigma for terminal atoms of 0.01
F34 \\sim F31 \\sim F32 \\sim F33 \\sim F31A \\sim F32A \\sim F33A: within 1.7A
with sigma of 0.01 and sigma for terminal atoms of 0.01
F4' \\sim F5' \\sim F6' \\sim C5' \\sim F4" \\sim F5" \\sim F6" \\sim C5":
within 1.7A with sigma of 0.01 and sigma for terminal atoms of 0.01
F22' \\sim F23' \\sim F24' \\sim C20' \\sim F22" \\sim F23" \\sim F24" \\sim
C20": within 1.7A with sigma of 0.01 and sigma for terminal atoms of 0.01
C11' \\sim F13' \\sim F14' \\sim F15' \\sim F13" \\sim F14" \\sim F15": within
1.7A with sigma of 0.01 and sigma for terminal atoms of 0.01
F16' \\sim F17' \\sim F18' \\sim F16" \\sim F17" \\sim F18": within 1.7A with
sigma of 0.01 and sigma for terminal atoms of 0.01
F28' \\sim F29' \\sim F30' \\sim C25' \\sim F28" \\sim F29" \\sim F30" \\sim
C25": within 1.7A with sigma of 0.01 and sigma for terminal atoms of 0.01
F31' \\sim F32' \\sim F33' \\sim F31" \\sim F32" \\sim F33": within 1.7A with
sigma of 0.01 and sigma for terminal atoms of 0.01
Uanis(F13) \\sim Ueq: with sigma of 0.001 and sigma for terminal atoms of 0.002
Uanis(Dy2') = Uanis(Y2')
Uanis(Y3') = Uanis(Dy3')
Uanis(Y1') = Uanis(Dy1')
Uanis(Y3) = Uanis(Dy3)
Uanis(Y1) = Uanis(Dy1)
Uanis(Y2) = Uanis(Dy2)
5. Others
 Sof(Dy1)=Sof(Dy2)=Sof(Dy3)=Sof(Dy1')=Sof(Dy2')=Sof(Dy3')=1-FVAR(1)
 Sof(Y1)=Sof(Y2)=Sof(Y3)=Sof(Y1')=Sof(Y2')=Sof(Y3')=FVAR(1)
 Sof(F7A)=Sof(F8A)=Sof(F9A)=Sof(C6A)=1-FVAR(2)
 Sof(F7)=Sof(F8)=Sof(F9)=Sof(C6)=FVAR(2)
 Sof(F13A)=Sof(F14A)=Sof(F15A)=1-FVAR(3)
 Sof(F13)=Sof(F14)=Sof(F15)=FVAR(3)
 Sof(F16A)=Sof(F17A)=Sof(F18A)=Sof(C15A)=1-FVAR(4)
 Sof(F16)=Sof(F17)=Sof(F18)=Sof(C15)=FVAR(4)
 Sof(F22A)=Sof(F23A)=Sof(F24A)=1-FVAR(5)
 Sof(F22)=Sof(F23)=Sof(F24)=FVAR(5)
 Sof(F28A)=Sof(F29A)=Sof(F30A)=1-FVAR(6)
 Sof(F28)=Sof(F29)=Sof(F30)=FVAR(6)
 Sof(F31A)=Sof(F32A)=Sof(F33A)=1-FVAR(7)
 Sof(F31)=Sof(F32)=Sof(F33)=FVAR(7)
 Sof(F4")=Sof(F5")=Sof(F6")=Sof(C5")=1-FVAR(8)
 Sof(F4')=Sof(F5')=Sof(F6')=Sof(C5')=FVAR(8)
 Sof(F13")=Sof(F14")=Sof(F15")=1-FVAR(9)
 Sof(F13')=Sof(F14')=Sof(F15')=FVAR(9)
 Sof(F16")=Sof(F17")=Sof(F18")=1-FVAR(10)
 Sof(F16')=Sof(F17')=Sof(F18')=FVAR(10)
 Sof(F22")=Sof(F23")=Sof(F24")=Sof(C20")=1-FVAR(11)
 Sof(F22')=Sof(F23')=Sof(F24')=Sof(C20')=FVAR(11)
 Sof(F28")=Sof(F29")=Sof(F30")=Sof(C25")=1-FVAR(12)
 Sof(F28')=Sof(F29')=Sof(F30')=Sof(C25')=FVAR(12)
 Sof(F31")=Sof(F32")=Sof(F33")=1-FVAR(13)
 Sof(F31')=Sof(F32')=Sof(F33')=FVAR(13)
 Sof(O2SA)=Sof(C8SA)=Sof(H8SD)=Sof(H8SE)=Sof(H8SF)=Sof(C7SA)=Sof(H7SC)=
 Sof(H7SD)=Sof(C6SA)=Sof(H6SC)=Sof(H6SD)=Sof(C5SA)=Sof(H5SD)=Sof(H5SE)=
 Sof(H5SF)=Sof(O1SA)=Sof(C4SA)=Sof(H4SA)=Sof(H4SB)=Sof(H4SC)=Sof(C3SA)=
 Sof(H3SA)=Sof(H3SB)=Sof(C2SA)=Sof(H2SA)=Sof(H2SB)=Sof(C1SA)=Sof(H1SA)=
 Sof(H1SB)=Sof(H1SC)=1-FVAR(14)
 Sof(O2S)=Sof(C8S)=Sof(H8SA)=Sof(H8SB)=Sof(H8SC)=Sof(C7S)=Sof(H7SA)=Sof(H7SB)=
 Sof(C6S)=Sof(H6SA)=Sof(H6SB)=Sof(C5S)=Sof(H5SA)=Sof(H5SB)=Sof(H5SC)=Sof(O1S)=
 Sof(C4S)=Sof(H4SD)=Sof(H4SE)=Sof(H4SF)=Sof(C3S)=Sof(H3SC)=Sof(H3SD)=Sof(C2S)=
 Sof(H2SC)=Sof(H2SD)=Sof(C1S)=Sof(H1SD)=Sof(H1SE)=Sof(H1SF)=FVAR(14)
6.a Free rotating group:
 O2S(C8S,C7S,C6S,C5S), O2SA(C8SA,C7SA,C6SA,C5SA), O1SA(C4SA,C3SA,C2SA,C1SA),
 O1S(C4S,C3S,C2S,C1S)
6.b Secondary CH2 refined with riding coordinates:
 C7S(H7SA,H7SB), C6S(H6SA,H6SB), C7SA(H7SC,H7SD), C6SA(H6SC,H6SD), C3SA(H3SA,
 H3SB), C2SA(H2SA,H2SB), C3S(H3SC,H3SD), C2S(H2SC,H2SD)
6.c Aromatic/amide H refined with riding coordinates:
 C3(H3), C8(H8), C13(H13), C18(H18), C23(H23), C28(H28), C31(H31), C32(H32),
 C33(H33), C34(H34), C39(H39), C40(H40), C41(H41), C42(H42), C43(H43), C44(H44),
  C45(H45), C46(H46), C51(H51), C52(H52), C53(H53), C54(H54), C55(H55),
 C56(H56), C57(H57), C58(H58), C63(H63), C64(H64), C65(H65), C66(H66), C3'(H3'),
  C8'(H8'), C13'(H13'), C18'(H18'), C23'(H23'), C28'(H28'), C31'(H31'),
 C32'(H32'), C33'(H33'), C34'(H34'), C39'(H39'), C40'(H40'), C41'(H41'),
 C42'(H42'), C43'(H43'), C44'(H44'), C45'(H45'), C46'(H46'), C51'(H51'),
 C52'(H52'), C53'(H53'), C54'(H54'), C55'(H55'), C56'(H56'), C57'(H57'),
 C58'(H58'), C63'(H63'), C64'(H64'), C65'(H65'), C66'(H66')
6.d Idealised Me refined as rotating group:
 C8S(H8SA,H8SB,H8SC), C5S(H5SA,H5SB,H5SC), C8SA(H8SD,H8SE,H8SF), C5SA(H5SD,
 H5SE,H5SF), C4SA(H4SA,H4SB,H4SC), C1SA(H1SA,H1SB,H1SC), C4S(H4SD,H4SE,H4SF),
 C1S(H1SD,H1SE,H1SF)
;
_olex2_submission_special_instructions 'No special instructions were received'

loop_
_space_group_symop_operation_xyz
'x, y, z'
'-x, y+1/2, -z+1/2'
'-x, -y, -z'
'x, -y-1/2, z-1/2'

loop_
_atom_site_label
_atom_site_type_symbol
_atom_site_fract_x
_atom_site_fract_y
_atom_site_fract_z
_atom_site_U_iso_or_equiv
_atom_site_adp_type
_atom_site_occupancy
_atom_site_site_symmetry_order
_atom_site_calc_flag
_atom_site_refinement_flags_posn
_atom_site_refinement_flags_adp
_atom_site_refinement_flags_occupancy
_atom_site_disorder_assembly
_atom_site_disorder_group
F1 F 0.38323(12) 0.56328(11) 1.31790(15) 0.0730(10) Uani 1 1 d . . . . .
F2 F 0.47019(11) 0.57445(9) 1.35843(13) 0.0576(8) Uani 1 1 d . . . . .
F3 F 0.41458(16) 0.61709(9) 1.29696(16) 0.0792(11) Uani 1 1 d . . . . .
F4 F 0.57607(10) 0.51888(9) 1.25055(14) 0.0567(8) Uani 1 1 d . . . . .
F5 F 0.56061(13) 0.55616(12) 1.16652(18) 0.0833(11) Uani 1 1 d . . . . .
F6 F 0.53816(12) 0.49686(12) 1.15100(19) 0.1047(16) Uani 1 1 d . . . . .
F10 F 0.44683(18) 0.46137(12) 0.9765(2) 0.0981(13) Uani 1 1 d . . . . .
F11 F 0.42377(18) 0.40397(10) 0.98796(17) 0.0918(13) Uani 1 1 d . . . . .
F12 F 0.36540(17) 0.44260(13) 0.92091(16) 0.1038(15) Uani 1 1 d . . . . .
F19 F 0.00136(11) 0.69939(9) 0.96855(15) 0.0593(9) Uani 1 1 d . . . . .
F20 F -0.04457(10) 0.73801(8) 0.88753(14) 0.0501(7) Uani 1 1 d . . . . .
F21 F -0.00414(12) 0.76048(10) 0.98726(16) 0.0682(9) Uani 1 1 d . . . . .
F25 F -0.12630(11) 0.48360(9) 0.70794(15) 0.0603(9) Uani 1 1 d . . . . .
F26 F -0.17027(10) 0.52300(8) 0.62822(13) 0.0494(7) Uani 1 1 d . . . . .
F27 F -0.14802(11) 0.54016(10) 0.72998(15) 0.0687(10) Uani 1 1 d . . . . .
F34 F 0.01562(13) 0.41044(8) 0.60572(14) 0.0585(8) Uani 1 1 d . U . . .
F35 F 0.09134(11) 0.44330(9) 0.63241(15) 0.0574(8) Uani 1 1 d . . . . .
F36 F 0.01248(12) 0.47016(9) 0.57515(13) 0.0534(8) Uani 1 1 d . . . . .
O1 O 0.37903(11) 0.55906(8) 1.19306(14) 0.0292(7) Uani 1 1 d . . . . .
O2 O 0.44285(11) 0.53219(8) 1.12784(14) 0.0314(7) Uani 1 1 d . . . . .
O3 O 0.36731(12) 0.47653(8) 1.14984(14) 0.0336(7) Uani 1 1 d . . . . .
O4 O 0.36122(11) 0.48574(8) 1.02113(13) 0.0313(7) Uani 1 1 d . . . . .
O5 O 0.17675(12) 0.77297(9) 1.04615(15) 0.0374(8) Uani 1 1 d . . . . .
O6 O 0.26667(12) 0.75781(9) 1.01411(15) 0.0365(7) Uani 1 1 d . . . . .
O7 O 0.09425(11) 0.72146(8) 0.96471(14) 0.0304(7) Uani 1 1 d . . . . .
O8 O 0.14735(11) 0.77015(8) 0.90584(14) 0.0318(7) Uani 1 1 d . . . . .
O9 O -0.03454(11) 0.52861(8) 0.75009(13) 0.0304(7) Uani 1 1 d . . . . .
O10 O 0.02497(11) 0.57424(8) 0.69872(14) 0.0299(7) Uani 1 1 d . . . . .
O11 O 0.04643(11) 0.47401(8) 0.82459(13) 0.0297(7) Uani 1 1 d . . . . .
O12 O 0.05282(12) 0.49359(8) 0.70527(14) 0.0312(7) Uani 1 1 d . . . . .
N1 N 0.36779(13) 0.57204(10) 1.00251(17) 0.0274(8) Uani 1 1 d . . . . .
N2 N 0.30980(13) 0.59909(10) 1.06871(17) 0.0287(8) Uani 1 1 d . . . . .
N3 N 0.27819(14) 0.61216(10) 1.10249(18) 0.0326(9) Uani 1 1 d . . . . .
N4 N 0.18481(14) 0.69078(10) 1.08798(18) 0.0336(9) Uani 1 1 d . . . . .
N5 N 0.25340(13) 0.66845(10) 1.03247(17) 0.0271(8) Uani 1 1 d . . . . .
N6 N 0.28313(13) 0.65470(10) 0.99693(17) 0.0278(8) Uani 1 1 d . . . . .
N7 N 0.21150(14) 0.70795(10) 0.88417(18) 0.0301(8) Uani 1 1 d . . . . .
N8 N 0.14630(13) 0.66295(10) 0.91937(16) 0.0250(8) Uani 1 1 d . . . . .
N9 N 0.11489(13) 0.63874(10) 0.94106(16) 0.0251(8) Uani 1 1 d . . . . .
N10 N 0.03254(13) 0.55291(9) 0.88522(16) 0.0233(8) Uani 1 1 d . . . . .
N11 N 0.09486(13) 0.59895(9) 0.84420(16) 0.0235(8) Uani 1 1 d . . . . .
N12 N 0.13096(13) 0.62111(10) 0.82617(16) 0.0261(8) Uani 1 1 d . . . . .
N13 N 0.14507(13) 0.54366(9) 0.76563(16) 0.0259(8) Uani 1 1 d . . . . .
N14 N 0.15160(13) 0.52866(10) 0.88860(16) 0.0246(8) Uani 1 1 d . . . . .
N15 N 0.15507(13) 0.52644(10) 0.95386(16) 0.0270(8) Uani 1 1 d . . . . .
N16 N 0.26351(13) 0.52380(10) 1.11911(16) 0.0287(8) Uani 1 1 d . . . . .
N17 N 0.25466(13) 0.52939(11) 0.99469(17) 0.0307(8) Uani 1 1 d . . . . .
N18 N 0.25072(13) 0.53608(11) 0.93067(16) 0.0317(9) Uani 1 1 d . . . . .
C1 C 0.4234(2) 0.57952(15) 1.3041(2) 0.0402(12) Uani 1 1 d . . . . .
C2 C 0.42555(17) 0.56154(12) 1.2411(2) 0.0282(10) Uani 1 1 d . . . . .
C3 C 0.47701(17) 0.55075(13) 1.2419(2) 0.0345(11) Uani 1 1 d . . . . .
H3 H 0.509504 0.552836 1.282351 0.041 Uiso 1 1 calc R . . . .
C4 C 0.48143(17) 0.53699(13) 1.1844(2) 0.0323(10) Uani 1 1 d . . . . .
C5 C 0.53894(19) 0.52600(17) 1.1883(3) 0.0507(14) Uani 1 1 d . . . . .
C7 C 0.3958(2) 0.44784(13) 1.1478(2) 0.0421(12) Uani 1 1 d D . . . .
C8 C 0.4082(2) 0.43475(14) 1.0954(2) 0.0444(13) Uani 1 1 d . . . . .
H8 H 0.430007 0.411900 1.100669 0.053 Uiso 1 1 calc R . . . .
C9 C 0.38881(19) 0.45502(13) 1.0350(2) 0.0361(11) Uani 1 1 d . . . . .
C10 C 0.4050(3) 0.43974(16) 0.9794(3) 0.0525(14) Uani 1 1 d . . . . .
C11 C 0.1667(2) 0.83542(16) 1.0822(3) 0.0788(17) Uani 1 1 d D U . . .
C12 C 0.1990(2) 0.80544(15) 1.0599(2) 0.0433(12) Uani 1 1 d . . . . .
C13 C 0.2492(2) 0.81724(15) 1.0576(3) 0.0512(14) Uani 1 1 d . . . . .
H13 H 0.262558 0.842962 1.070609 0.061 Uiso 1 1 calc R . . . .
C14 C 0.27967(18) 0.79158(15) 1.0365(2) 0.0426(12) Uani 1 1 d D . . . .
C16 C 0.00125(19) 0.73479(15) 0.9442(3) 0.0421(12) Uani 1 1 d . . . . .
C17 C 0.05434(17) 0.74351(13) 0.9337(2) 0.0301(10) Uani 1 1 d . . . . .
C18 C 0.05410(18) 0.77512(14) 0.8948(2) 0.0390(12) Uani 1 1 d . . . . .
H18 H 0.020748 0.789765 0.874272 0.047 Uiso 1 1 calc R . . . .
C19 C 0.10080(18) 0.78636(13) 0.8846(2) 0.0319(10) Uani 1 1 d . . . . .
C20 C 0.09776(18) 0.82304(14) 0.8445(2) 0.0509(14) Uani 1 1 d D . . . .
C21 C -0.13035(18) 0.52085(15) 0.6895(2) 0.0410(12) Uani 1 1 d . . . . .
C22 C -0.07371(17) 0.53659(13) 0.6952(2) 0.0303(10) Uani 1 1 d . . . . .
C23 C -0.07114(17) 0.55769(13) 0.6425(2) 0.0349(11) Uani 1 1 d . . . . .
H23 H -0.103571 0.560635 0.602214 0.042 Uiso 1 1 calc R . . . .
C24 C -0.02106(18) 0.57462(12) 0.6483(2) 0.0309(10) Uani 1 1 d . . . . .
C25 C -0.01962(17) 0.59680(13) 0.5885(2) 0.0416(12) Uani 1 1 d D . . . .
C26 C 0.0050(2) 0.41474(13) 0.8307(2) 0.0501(14) Uani 1 1 d D . . . .
C27 C 0.02512(18) 0.44369(13) 0.7920(2) 0.0334(11) Uani 1 1 d . . . . .
C28 C 0.01911(18) 0.43389(13) 0.7278(2) 0.0335(11) Uani 1 1 d . . . . .
H28 H 0.002962 0.409576 0.709241 0.040 Uiso 1 1 calc R . . . .
C29 C 0.03642(16) 0.45919(13) 0.6905(2) 0.0281(10) Uani 1 1 d . . . . .
C30 C 0.03807(19) 0.44546(14) 0.6247(2) 0.0374(11) Uani 1 1 d . . . . .
C31 C 0.39985(17) 0.55853(13) 0.9719(2) 0.0331(11) Uani 1 1 d . . . . .
H31 H 0.419492 0.534820 0.987444 0.040 Uiso 1 1 calc R . . . .
C32 C 0.40551(17) 0.57708(13) 0.9199(2) 0.0348(11) Uani 1 1 d . . . . .
H32 H 0.429179 0.566777 0.900502 0.042 Uiso 1 1 calc R . . . .
C33 C 0.37618(17) 0.61116(13) 0.8957(2) 0.0325(10) Uani 1 1 d . . . . .
H33 H 0.378488 0.624097 0.858503 0.039 Uiso 1 1 calc R . . . .
C34 C 0.34336(16) 0.62633(13) 0.9263(2) 0.0293(10) Uani 1 1 d . . . . .
H34 H 0.323389 0.649971 0.911188 0.035 Uiso 1 1 calc R . . . .
C35 C 0.34067(15) 0.60586(12) 0.9796(2) 0.0259(9) Uani 1 1 d . . . . .
C36 C 0.30857(15) 0.62116(12) 1.0173(2) 0.0248(9) Uani 1 1 d . . . . .
C37 C 0.25240(16) 0.64570(12) 1.0820(2) 0.0278(10) Uani 1 1 d . . . . .
C38 C 0.21638(18) 0.65932(13) 1.1154(2) 0.0342(11) Uani 1 1 d . . . . .
C39 C 0.2168(2) 0.64104(16) 1.1722(3) 0.0591(16) Uani 1 1 d . . . . .
H39 H 0.240092 0.619148 1.190762 0.071 Uiso 1 1 calc R . . . .
C40 C 0.1825(3) 0.6554(2) 1.2014(3) 0.085(2) Uani 1 1 d . . . . .
H40 H 0.181605 0.643311 1.240113 0.101 Uiso 1 1 calc R . . . .
C41 C 0.1499(3) 0.68732(19) 1.1733(3) 0.082(2) Uani 1 1 d . . . . .
H41 H 0.126200 0.697791 1.192526 0.099 Uiso 1 1 calc R . . . .
C42 C 0.1518(2) 0.70386(16) 1.1175(2) 0.0523(15) Uani 1 1 d . . . . .
H42 H 0.128744 0.725761 1.098379 0.063 Uiso 1 1 calc R . . . .
C43 C 0.24565(19) 0.73158(14) 0.8691(2) 0.0410(12) Uani 1 1 d . . . . .
H43 H 0.259566 0.754297 0.895417 0.049 Uiso 1 1 calc R . . . .
C44 C 0.2612(2) 0.72430(16) 0.8175(3) 0.0527(14) Uani 1 1 d . . . . .
H44 H 0.285850 0.741501 0.808854 0.063 Uiso 1 1 calc R . . . .
C45 C 0.2408(2) 0.69184(16) 0.7784(3) 0.0514(14) Uani 1 1 d . . . . .
H45 H 0.251443 0.686208 0.742661 0.062 Uiso 1 1 calc R . . . .
C46 C 0.20452(19) 0.66739(14) 0.7919(2) 0.0390(12) Uani 1 1 d . . . . .
H46 H 0.189181 0.645079 0.765021 0.047 Uiso 1 1 calc R . . . .
C47 C 0.19120(17) 0.67633(12) 0.8455(2) 0.0282(10) Uani 1 1 d . . . . .
C48 C 0.15356(16) 0.65151(12) 0.8640(2) 0.0251(9) Uani 1 1 d . . . . .
C49 C 0.09096(15) 0.60921(11) 0.90213(19) 0.0221(9) Uani 1 1 d . . . . .
C50 C 0.05283(16) 0.58526(11) 0.9216(2) 0.0242(9) Uani 1 1 d . . . . .
C51 C 0.03661(18) 0.59736(13) 0.9721(2) 0.0325(10) Uani 1 1 d . . . . .
H51 H 0.051855 0.620271 0.997174 0.039 Uiso 1 1 calc R . . . .
C52 C -0.00196(19) 0.57537(13) 0.9847(2) 0.0361(11) Uani 1 1 d . . . . .
H52 H -0.013902 0.583011 1.018577 0.043 Uiso 1 1 calc R . . . .
C53 C -0.02310(18) 0.54206(14) 0.9475(2) 0.0366(11) Uani 1 1 d . . . . .
H53 H -0.049870 0.526570 0.955314 0.044 Uiso 1 1 calc R . . . .
C54 C -0.00479(16) 0.53166(13) 0.8990(2) 0.0297(10) Uani 1 1 d . . . . .
H54 H -0.019063 0.508521 0.874052 0.036 Uiso 1 1 calc R . . . .
C55 C 0.14012(18) 0.55163(12) 0.7029(2) 0.0304(10) Uani 1 1 d . . . . .
H55 H 0.104142 0.550750 0.667353 0.036 Uiso 1 1 calc R . . . .
C56 C 0.18501(19) 0.56097(13) 0.6884(2) 0.0351(11) Uani 1 1 d . . . . .
H56 H 0.179813 0.567075 0.643838 0.042 Uiso 1 1 calc R . . . .
C57 C 0.2372(2) 0.56134(14) 0.7390(2) 0.0403(12) Uani 1 1 d . . . . .
H57 H 0.268734 0.567630 0.729852 0.048 Uiso 1 1 calc R . . . .
C58 C 0.24368(18) 0.55250(13) 0.8032(2) 0.0341(11) Uani 1 1 d . . . . .
H58 H 0.279655 0.552168 0.838785 0.041 Uiso 1 1 calc R . . . .
C59 C 0.19658(16) 0.54408(12) 0.8150(2) 0.0258(9) Uani 1 1 d . . . . .
C60 C 0.20016(16) 0.53567(12) 0.88266(19) 0.0250(9) Uani 1 1 d . . . . .
C61 C 0.20582(16) 0.52734(12) 1.0017(2) 0.0272(10) Uani 1 1 d . . . . .
C62 C 0.21087(16) 0.52560(12) 1.0718(2) 0.0297(10) Uani 1 1 d . . . . .
C63 C 0.16468(18) 0.52691(14) 1.0873(2) 0.0387(12) Uani 1 1 d . . . . .
H63 H 0.128338 0.529179 1.052768 0.046 Uiso 1 1 calc R . . . .
C64 C 0.17195(19) 0.52490(16) 1.1531(2) 0.0472(14) Uani 1 1 d . . . . .
H64 H 0.140752 0.525518 1.164654 0.057 Uiso 1 1 calc R . . . .
C65 C 0.22540(19) 0.52197(15) 1.2022(2) 0.0445(13) Uani 1 1 d . . . . .
H65 H 0.231531 0.520327 1.248080 0.053 Uiso 1 1 calc R . . . .
C66 C 0.26992(18) 0.52146(13) 1.1834(2) 0.0360(11) Uani 1 1 d . . . . .
H66 H 0.306558 0.519368 1.217281 0.043 Uiso 1 1 calc R . . . .
Y1 Y 0.34543(2) 0.53362(2) 1.08673(2) 0.02253(9) Uani 0.8961(11) 1 d . . P A 1
Y2 Y 0.18702(2) 0.72035(2) 0.98358(2) 0.02161(9) Uani 0.8961(11) 1 d . . P A 1
Y3 Y 0.06194(2) 0.53588(2) 0.79329(2) 0.02044(8) Uani 0.8961(11) 1 d . . P A 1
F7 F 0.3984(6) 0.4137(4) 1.2428(7) 0.070(3) Uani 0.329(8) 1 d D U P B 1
F8 F 0.4615(7) 0.4566(4) 1.2638(6) 0.085(3) Uani 0.329(8) 1 d D U P B 1
F9 F 0.4731(6) 0.4074(5) 1.2252(10) 0.066(3) Uani 0.329(8) 1 d D U P B 1
F13 F 0.1566(10) 0.8248(6) 1.1344(8) 0.104(4) Uani 0.377(14) 1 d D U P C 1
F14 F 0.1867(6) 0.8719(2) 1.0829(9) 0.088(3) Uani 0.377(14) 1 d D U P C 1
F15 F 0.1147(6) 0.8385(7) 1.0362(12) 0.079(4) Uani 0.377(14) 1 d D U P C 1
F16 F 0.3422(6) 0.8420(4) 1.0538(13) 0.069(3) Uani 0.554(17) 1 d D U P D 1
F17 F 0.3768(4) 0.7807(3) 1.0745(8) 0.085(3) Uani 0.554(17) 1 d D U P D 1
F18 F 0.3358(4) 0.8028(3) 0.9748(6) 0.066(2) Uani 0.554(17) 1 d D U P D 1
F22 F 0.0470(2) 0.8360(3) 0.8121(5) 0.105(3) Uani 0.675(7) 1 d D U P E 1
F23 F 0.1257(3) 0.85175(15) 0.8857(3) 0.0802(19) Uani 0.675(7) 1 d D U P E 1
F24 F 0.1217(3) 0.81925(14) 0.8025(3) 0.0669(18) Uani 0.675(7) 1 d D U P E 1
F28 F 0.0274(4) 0.5922(4) 0.5805(7) 0.071(3) Uani 0.77(3) 1 d D U P F 1
F29 F -0.0287(7) 0.63454(14) 0.5936(5) 0.074(3) Uani 0.77(3) 1 d D U P F 1
F30 F -0.0614(5) 0.5853(4) 0.5320(4) 0.062(3) Uani 0.77(3) 1 d D U P F 1
F31 F -0.027(3) 0.435(3) 0.854(5) 0.052(6) Uani 0.21(5) 1 d D U P G 1
F32 F 0.041(3) 0.3971(19) 0.885(3) 0.063(6) Uani 0.21(5) 1 d D U P G 1
F33 F -0.0357(19) 0.3926(15) 0.7883(18) 0.094(7) Uani 0.21(5) 1 d D U P G 1
C6 C 0.4309(5) 0.4310(4) 1.2175(5) 0.065(3) Uani 0.329(8) 1 d D U P B 1
C15 C 0.3355(3) 0.8045(3) 1.0361(6) 0.071(2) Uani 0.554(17) 1 d D U P D 1
Dy1 Dy 0.34543(2) 0.53362(2) 1.08673(2) 0.02253(9) Uani 0.1039(11) 1 d . . P A 2
Dy2 Dy 0.18702(2) 0.72035(2) 0.98358(2) 0.02161(9) Uani 0.1039(11) 1 d . . P A 2
Dy3 Dy 0.06194(2) 0.53588(2) 0.79329(2) 0.02044(8) Uani 0.1039(11) 1 d . . P A 2
F7A F 0.3689(3) 0.39886(17) 1.2077(3) 0.0796(19) Uani 0.671(8) 1 d D U P B 2
F8A F 0.4259(3) 0.44285(19) 1.2641(2) 0.0678(18) Uani 0.671(8) 1 d D U P B 2
F9A F 0.4516(3) 0.3968(2) 1.2143(5) 0.073(2) Uani 0.671(8) 1 d D U P B 2
F13A F 0.1455(5) 0.8180(3) 1.1224(4) 0.096(2) Uani 0.623(14) 1 d D U P C 2
F14A F 0.1988(3) 0.8614(3) 1.1254(5) 0.090(3) Uani 0.623(14) 1 d D U P C 2
F15A F 0.1246(5) 0.8495(4) 1.0298(7) 0.096(4) Uani 0.623(14) 1 d D U P C 2
F16A F 0.3561(7) 0.8411(5) 1.0580(16) 0.072(3) Uani 0.446(17) 1 d D U P D 2
F17A F 0.3756(5) 0.7896(4) 1.1071(8) 0.076(3) Uani 0.446(17) 1 d D U P D 2
F18A F 0.3525(5) 0.7915(4) 1.0005(9) 0.075(3) Uani 0.446(17) 1 d D U P D 2
F22A F 0.0625(6) 0.8502(3) 0.8470(7) 0.066(3) Uani 0.325(7) 1 d D U P E 2
F23A F 0.1447(4) 0.8429(4) 0.8602(9) 0.093(3) Uani 0.325(7) 1 d D U P E 2
F24A F 0.0764(8) 0.8150(3) 0.7792(4) 0.088(3) Uani 0.325(7) 1 d D U P E 2
F28A F 0.0203(14) 0.5798(12) 0.575(2) 0.058(5) Uani 0.23(3) 1 d D U P F 2
F29A F 0.0014(18) 0.6324(5) 0.6055(14) 0.076(5) Uani 0.23(3) 1 d D U P F 2
F30A F -0.0624(17) 0.5975(12) 0.5288(15) 0.068(6) Uani 0.23(3) 1 d D U P F 2
F31A F -0.0343(7) 0.4305(7) 0.8475(13) 0.057(3) Uani 0.79(5) 1 d D U P G 2
F32A F 0.0482(8) 0.4054(6) 0.8875(7) 0.063(3) Uani 0.79(5) 1 d D U P G 2
F33A F -0.0136(10) 0.3810(4) 0.7991(7) 0.090(4) Uani 0.79(5) 1 d D U P G 2
C6A C 0.4110(3) 0.4214(2) 1.2091(3) 0.063(2) Uani 0.671(8) 1 d D U P B 2
C15A C 0.3389(3) 0.8044(5) 1.0494(7) 0.070(3) Uani 0.446(17) 1 d D U P D 2
F1' F 0.10012(11) 0.34017(9) 0.18379(13) 0.0542(8) Uani 1 1 d . . . . .
F2' F 0.06128(14) 0.38720(8) 0.21387(15) 0.0668(9) Uani 1 1 d . . . . .
F3' F 0.01114(11) 0.34159(9) 0.15089(13) 0.0564(8) Uani 1 1 d . . . . .
F7' F 0.07276(15) 0.20266(11) 0.22845(16) 0.0846(12) Uani 1 1 d . . . . .
F8' F 0.0920(2) 0.14979(10) 0.28064(18) 0.1048(15) Uani 1 1 d . . . . .
F9' F 0.15446(14) 0.18152(12) 0.26481(18) 0.0915(13) Uani 1 1 d . . . . .
F10' F 0.09786(17) 0.15754(11) 0.50123(17) 0.0953(13) Uani 1 1 d . . . . .
F11' F 0.11897(14) 0.20854(10) 0.55804(17) 0.0733(10) Uani 1 1 d . . . . .
F12' F 0.18324(13) 0.17287(11) 0.55788(17) 0.0825(12) Uani 1 1 d . . . . .
F19' F 0.46652(11) 0.53938(9) 0.50750(14) 0.0577(8) Uani 1 1 d . . . . .
F20' F 0.51421(10) 0.50697(8) 0.59618(16) 0.0544(8) Uani 1 1 d . . . . .
F21' F 0.51118(9) 0.56945(7) 0.59949(12) 0.0376(6) Uani 1 1 d . . . . .
F25' F 0.65885(12) 0.29380(11) 0.73810(18) 0.0812(11) Uani 1 1 d . . . . .
F26' F 0.63773(12) 0.23694(10) 0.75612(19) 0.0807(11) Uani 1 1 d . . . . .
F27' F 0.68495(11) 0.27315(10) 0.83806(14) 0.0677(10) Uani 1 1 d . . . . .
F34' F 0.50418(13) 0.20987(8) 0.87549(14) 0.0601(8) Uani 1 1 d . . . . .
F35' F 0.52692(11) 0.15808(8) 0.83927(14) 0.0507(7) Uani 1 1 d . . . . .
F36' F 0.44142(11) 0.16981(9) 0.81500(15) 0.0615(9) Uani 1 1 d . . . . .
O1' O 0.11426(11) 0.32702(8) 0.31079(13) 0.0280(7) Uani 1 1 d . . . . .
O2' O 0.06284(11) 0.28546(8) 0.37893(14) 0.0299(7) Uani 1 1 d . . . . .
O3' O 0.14253(11) 0.24197(8) 0.34156(14) 0.0293(7) Uani 1 1 d . . . . .
O4' O 0.15528(11) 0.24249(8) 0.47383(13) 0.0286(7) Uani 1 1 d . . . . .
O5' O 0.30017(12) 0.54023(8) 0.47551(14) 0.0335(7) Uani 1 1 d . . . . .
O6' O 0.22204(11) 0.51112(8) 0.51834(14) 0.0292(7) Uani 1 1 d . . . . .
O7' O 0.39990(10) 0.50434(8) 0.56234(13) 0.0257(6) Uani 1 1 d . . . . .
O8' O 0.33411(11) 0.53511(8) 0.62429(13) 0.0272(6) Uani 1 1 d . . . . .
O9' O 0.54824(10) 0.28634(8) 0.72180(13) 0.0288(7) Uani 1 1 d . . . . .
O10' O 0.49274(11) 0.32361(8) 0.78846(14) 0.0292(7) Uani 1 1 d . . . . .
O11' O 0.46213(11) 0.23942(8) 0.62931(13) 0.0288(7) Uani 1 1 d . . . . .
O12' O 0.46485(11) 0.24254(8) 0.75699(14) 0.0292(7) Uani 1 1 d . . . . .
N1' N 0.14067(12) 0.32620(9) 0.50430(16) 0.0235(8) Uani 1 1 d . . . . .
N2' N 0.19441(13) 0.36217(9) 0.44032(16) 0.0230(8) Uani 1 1 d . . . . .
N3' N 0.22503(13) 0.37987(10) 0.40869(16) 0.0261(8) Uani 1 1 d . . . . .
N4' N 0.31623(13) 0.46159(10) 0.43765(16) 0.0246(8) Uani 1 1 d . . . . .
N5' N 0.25144(13) 0.43030(9) 0.49087(16) 0.0233(8) Uani 1 1 d . . . . .
N6' N 0.22167(13) 0.41242(10) 0.52306(16) 0.0253(8) Uani 1 1 d . . . . .
N7' N 0.29234(13) 0.45940(9) 0.64122(15) 0.0218(7) Uani 1 1 d . . . . .
N8' N 0.36426(13) 0.42871(9) 0.59716(16) 0.0233(8) Uani 1 1 d . . . . .
N9' N 0.39566(13) 0.41021(10) 0.56779(16) 0.0257(8) Uani 1 1 d . . . . .
N10' N 0.47750(13) 0.32358(9) 0.59586(16) 0.0225(7) Uani 1 1 d . . . . .
N11' N 0.41929(13) 0.36074(9) 0.65188(16) 0.0235(8) Uani 1 1 d . . . . .
N12' N 0.38415(13) 0.37738(10) 0.67794(16) 0.0259(8) Uani 1 1 d . . . . .
N13' N 0.37329(13) 0.29368(10) 0.72252(16) 0.0261(8) Uani 1 1 d . . . . .
N14' N 0.35885(13) 0.29098(10) 0.59461(16) 0.0250(8) Uani 1 1 d . . . . .
N15' N 0.35125(13) 0.29380(10) 0.52823(16) 0.0275(8) Uani 1 1 d . . . . .
N16' N 0.23525(13) 0.29632(10) 0.36858(16) 0.0258(8) Uani 1 1 d . . . . .
N17' N 0.25277(13) 0.29133(10) 0.49611(16) 0.0264(8) Uani 1 1 d . . . . .
N18' N 0.26042(13) 0.29270(10) 0.56204(17) 0.0291(8) Uani 1 1 d . . . . .
C1' C 0.0595(2) 0.34892(14) 0.2032(2) 0.0411(12) Uani 1 1 d . . . . .
C2' C 0.06561(17) 0.32662(12) 0.2657(2) 0.0300(10) Uani 1 1 d . . . . .
C3' C 0.01866(18) 0.30928(14) 0.2679(2) 0.0394(12) Uani 1 1 d . . . . .
H3' H -0.015717 0.310476 0.229758 0.047 Uiso 1 1 calc R . . . .
C4' C 0.02116(16) 0.29021(13) 0.3251(2) 0.0365(11) Uani 1 1 d D . . . .
C6' C 0.1110(2) 0.18509(14) 0.2798(3) 0.0441(12) Uani 1 1 d . . . . .
C7' C 0.12515(17) 0.20818(13) 0.3442(2) 0.0318(10) Uani 1 1 d . . . . .
C8' C 0.11885(19) 0.19019(13) 0.3974(2) 0.0386(12) Uani 1 1 d . . . . .
H8' H 0.102753 0.164950 0.391751 0.046 Uiso 1 1 calc R . . . .
C9' C 0.13608(17) 0.20895(13) 0.4599(2) 0.0319(10) Uani 1 1 d . . . . .
C10' C 0.1336(2) 0.18628(15) 0.5188(3) 0.0434(12) Uani 1 1 d . . . . .
C11' C 0.2776(2) 0.59485(13) 0.4059(2) 0.0593(14) Uani 1 1 d D U . . .
C12' C 0.2630(2) 0.56519(13) 0.4486(2) 0.0375(11) Uani 1 1 d . . . . .
C13' C 0.21169(19) 0.56733(14) 0.4519(2) 0.0412(12) Uani 1 1 d . . . . .
H13' H 0.187639 0.588547 0.431174 0.049 Uiso 1 1 calc R . . . .
C14' C 0.19459(17) 0.53911(13) 0.4848(2) 0.0326(10) Uani 1 1 d . . . . .
C15' C 0.13466(18) 0.54137(13) 0.4790(2) 0.0443(13) Uani 1 1 d D . . . .
C16' C 0.48076(18) 0.53755(14) 0.5729(2) 0.0352(11) Uani 1 1 d . . . . .
C17' C 0.42897(16) 0.53373(12) 0.5883(2) 0.0253(9) Uani 1 1 d . . . . .
C18' C 0.41929(18) 0.56159(13) 0.6283(2) 0.0339(11) Uani 1 1 d . . . . .
H18' H 0.444485 0.582767 0.644742 0.041 Uiso 1 1 calc R . . . .
C19' C 0.37352(17) 0.55923(12) 0.6450(2) 0.0302(10) Uani 1 1 d D . . . .
C21' C 0.64330(18) 0.27282(16) 0.7783(2) 0.0445(13) Uani 1 1 d . . . . .
C22' C 0.58839(16) 0.28852(13) 0.7784(2) 0.0308(10) Uani 1 1 d . . . . .
C23' C 0.58727(18) 0.30269(14) 0.8368(2) 0.0357(11) Uani 1 1 d . . . . .
H23' H 0.619769 0.301126 0.877277 0.043 Uiso 1 1 calc R . . . .
C24' C 0.53862(18) 0.31940(13) 0.8370(2) 0.0338(11) Uani 1 1 d D . . . .
C26' C 0.49528(18) 0.18337(12) 0.5965(2) 0.0437(12) Uani 1 1 d D . . . .
C27' C 0.48311(16) 0.20661(13) 0.6494(2) 0.0301(10) Uani 1 1 d . . . . .
C28' C 0.49583(17) 0.18963(12) 0.7116(2) 0.0316(10) Uani 1 1 d . . . . .
H28' H 0.512992 0.164711 0.720997 0.038 Uiso 1 1 calc R . . . .
C29' C 0.48366(16) 0.20885(12) 0.7602(2) 0.0260(9) Uani 1 1 d . . . . .
C30' C 0.48980(17) 0.18628(13) 0.8230(2) 0.0332(11) Uani 1 1 d . . . . .
C31' C 0.11183(16) 0.30785(12) 0.5346(2) 0.0299(10) Uani 1 1 d . . . . .
H31' H 0.092980 0.284372 0.515458 0.036 Uiso 1 1 calc R . . . .
C32' C 0.10837(18) 0.32155(13) 0.5923(2) 0.0336(11) Uani 1 1 d . . . . .
H32' H 0.088281 0.307509 0.612854 0.040 Uiso 1 1 calc R . . . .
C33' C 0.13461(17) 0.35593(12) 0.6193(2) 0.0307(10) Uani 1 1 d . . . . .
H33' H 0.132659 0.366145 0.658737 0.037 Uiso 1 1 calc R . . . .
C34' C 0.16372(16) 0.37540(12) 0.5888(2) 0.0271(10) Uani 1 1 d . . . . .
H34' H 0.182128 0.399200 0.606815 0.033 Uiso 1 1 calc R . . . .
C35' C 0.16589(15) 0.35993(11) 0.53138(19) 0.0220(9) Uani 1 1 d . . . . .
C36' C 0.19629(15) 0.37978(11) 0.49622(19) 0.0209(9) Uani 1 1 d . . . . .
C37' C 0.25168(16) 0.41204(11) 0.43658(19) 0.0225(9) Uani 1 1 d . . . . .
C38' C 0.28591(16) 0.43038(12) 0.4052(2) 0.0256(9) Uani 1 1 d . . . . .
C39' C 0.28597(19) 0.41661(14) 0.3454(2) 0.0416(12) Uani 1 1 d . . . . .
H39' H 0.263649 0.394906 0.323315 0.050 Uiso 1 1 calc R . . . .
C40' C 0.3190(2) 0.43503(15) 0.3187(2) 0.0467(13) Uani 1 1 d . . . . .
H40' H 0.320022 0.425992 0.278119 0.056 Uiso 1 1 calc R . . . .
C41' C 0.35062(18) 0.46674(14) 0.3515(2) 0.0381(11) Uani 1 1 d . . . . .
H41' H 0.373698 0.479774 0.333975 0.046 Uiso 1 1 calc R . . . .
C42' C 0.34808(16) 0.47914(12) 0.4103(2) 0.0295(10) Uani 1 1 d . . . . .
H42' H 0.369755 0.501056 0.432596 0.035 Uiso 1 1 calc R . . . .
C43' C 0.25507(17) 0.47521(12) 0.6614(2) 0.0294(10) Uani 1 1 d . . . . .
H43' H 0.235615 0.497844 0.638968 0.035 Uiso 1 1 calc R . . . .
C44' C 0.24340(18) 0.46041(13) 0.7131(2) 0.0338(11) Uani 1 1 d . . . . .
H44' H 0.216144 0.472367 0.725180 0.041 Uiso 1 1 calc R . . . .
C45' C 0.27217(18) 0.42780(13) 0.7471(2) 0.0364(11) Uani 1 1 d . . . . .
H45' H 0.265672 0.417185 0.783416 0.044 Uiso 1 1 calc R . . . .
C46' C 0.31070(18) 0.41111(12) 0.7265(2) 0.0306(10) Uani 1 1 d . . . . .
H46' H 0.330791 0.388533 0.748266 0.037 Uiso 1 1 calc R . . . .
C47' C 0.31963(16) 0.42755(11) 0.67401(19) 0.0230(9) Uani 1 1 d . . . . .
C48' C 0.35908(15) 0.40992(12) 0.64851(19) 0.0229(9) Uani 1 1 d . . . . .
C49' C 0.42034(15) 0.37767(12) 0.59659(19) 0.0224(9) Uani 1 1 d . . . . .
C50' C 0.45505(15) 0.35759(11) 0.56704(19) 0.0220(9) Uani 1 1 d . . . . .
C51' C 0.46461(18) 0.37340(13) 0.5143(2) 0.0341(11) Uani 1 1 d . . . . .
H51' H 0.447817 0.397335 0.494437 0.041 Uiso 1 1 calc R . . . .
C52' C 0.4992(2) 0.35355(13) 0.4910(2) 0.0405(12) Uani 1 1 d . . . . .
H52' H 0.506299 0.363655 0.454785 0.049 Uiso 1 1 calc R . . . .
C53' C 0.52312(19) 0.31906(13) 0.5210(2) 0.0368(11) Uani 1 1 d . . . . .
H53' H 0.547593 0.305309 0.506417 0.044 Uiso 1 1 calc R . . . .
C54' C 0.51100(17) 0.30484(13) 0.5724(2) 0.0303(10) Uani 1 1 d . . . . .
H54' H 0.526955 0.280720 0.592206 0.036 Uiso 1 1 calc R . . . .
C55' C 0.38175(17) 0.29441(13) 0.7875(2) 0.0330(10) Uani 1 1 d . . . . .
H55' H 0.418991 0.293763 0.820288 0.040 Uiso 1 1 calc R . . . .
C56' C 0.33908(19) 0.29603(15) 0.8087(2) 0.0436(12) Uani 1 1 d . . . . .
H56' H 0.346928 0.296673 0.855170 0.052 Uiso 1 1 calc R . . . .
C57' C 0.28479(19) 0.29671(15) 0.7618(2) 0.0461(13) Uani 1 1 d . . . . .
H57' H 0.254691 0.298028 0.775311 0.055 Uiso 1 1 calc R . . . .
C58' C 0.27494(17) 0.29544(14) 0.6951(2) 0.0372(11) Uani 1 1 d . . . . .
H58' H 0.237904 0.295453 0.661788 0.045 Uiso 1 1 calc R . . . .
C59' C 0.31999(16) 0.29413(12) 0.6772(2) 0.0266(9) Uani 1 1 d . . . . .
C60' C 0.31227(15) 0.29252(11) 0.6063(2) 0.0228(9) Uani 1 1 d . . . . .
C61' C 0.29888(16) 0.29419(12) 0.4835(2) 0.0254(9) Uani 1 1 d . . . . .
C62' C 0.28927(16) 0.29756(12) 0.4121(2) 0.0265(9) Uani 1 1 d . . . . .
C63' C 0.33204(17) 0.30264(14) 0.3916(2) 0.0399(12) Uani 1 1 d . . . . .
H63' H 0.369652 0.303499 0.423366 0.048 Uiso 1 1 calc R . . . .
C64' C 0.31923(19) 0.30644(16) 0.3242(2) 0.0505(14) Uani 1 1 d . . . . .
H64' H 0.348007 0.309979 0.308834 0.061 Uiso 1 1 calc R . . . .
C65' C 0.26428(18) 0.30507(15) 0.2792(2) 0.0425(12) Uani 1 1 d . . . . .
H65' H 0.254628 0.307776 0.232527 0.051 Uiso 1 1 calc R . . . .
C66' C 0.22374(18) 0.29972(13) 0.3031(2) 0.0342(11) Uani 1 1 d . . . . .
H66' H 0.185959 0.298374 0.271954 0.041 Uiso 1 1 calc R . . . .
Y1' Y 0.15898(2) 0.29617(2) 0.41130(2) 0.01880(8) Uani 0.8961(11) 1 d . . P A 1
Y2' Y 0.31016(2) 0.48555(2) 0.54375(2) 0.01826(8) Uani 0.8961(11) 1 d . . P A 1
Y3' Y 0.45179(2) 0.29500(2) 0.68425(2) 0.01908(8) Uani 0.8961(11) 1 d . . P A 1
F4' F -0.0372(6) 0.2705(6) 0.3775(7) 0.072(3) Uani 0.313(10) 1 d D U P H 1
F5' F -0.0301(6) 0.2330(4) 0.3052(9) 0.083(3) Uani 0.313(10) 1 d D U P H 1
F6' F -0.0782(6) 0.2888(5) 0.2779(9) 0.077(3) Uani 0.313(10) 1 d D U P H 1
F13' F 0.3304(3) 0.6063(4) 0.4370(7) 0.068(3) Uani 0.63(2) 1 d D U P I 1
F14' F 0.2743(6) 0.5786(3) 0.3488(4) 0.071(2) Uani 0.63(2) 1 d D U P I 1
F15' F 0.2467(6) 0.6273(3) 0.3909(8) 0.077(3) Uani 0.63(2) 1 d D U P I 1
F16' F 0.1241(2) 0.5720(2) 0.5069(4) 0.078(2) Uani 0.583(6) 1 d D U P J 1
F17' F 0.0980(2) 0.5397(3) 0.4163(2) 0.0657(19) Uani 0.583(6) 1 d D U P J 1
F18' F 0.1207(2) 0.5104(2) 0.5071(4) 0.086(2) Uani 0.583(6) 1 d D U P J 1
F22' F 0.3661(11) 0.5642(6) 0.7498(10) 0.036(3) Uani 0.325(13) 1 d D U P K 1
F23' F 0.4208(6) 0.6056(4) 0.7345(8) 0.050(3) Uani 0.325(13) 1 d D U P K 1
F24' F 0.3331(7) 0.6107(5) 0.6784(9) 0.047(3) Uani 0.325(13) 1 d D U P K 1
F28' F 0.5854(12) 0.3146(7) 0.9564(14) 0.054(3) Uani 0.305(16) 1 d D U P L 1
F29' F 0.5340(8) 0.3664(6) 0.9123(10) 0.062(3) Uani 0.305(16) 1 d D U P L 1
F30' F 0.5009(6) 0.3088(6) 0.9182(7) 0.055(3) Uani 0.305(16) 1 d D U P L 1
F31' F 0.5245(16) 0.2030(12) 0.569(2) 0.070(5) Uani 0.24(4) 1 d D U P M 1
F32' F 0.4439(7) 0.1757(13) 0.5519(19) 0.085(6) Uani 0.24(4) 1 d D U P M 1
F33' F 0.5188(19) 0.1486(7) 0.616(3) 0.064(7) Uani 0.24(4) 1 d D U P M 1
C5' C -0.0327(4) 0.2705(4) 0.3194(8) 0.072(3) Uani 0.313(10) 1 d D U P H 1
C20' C 0.3744(6) 0.5849(4) 0.7029(7) 0.040(3) Uani 0.325(13) 1 d D U P K 1
C25' C 0.5400(9) 0.3284(6) 0.9065(6) 0.057(3) Uani 0.305(16) 1 d D U P L 1
Dy1' Dy 0.15898(2) 0.29617(2) 0.41130(2) 0.01880(8) Uani 0.1039(11) 1 d . . P A 2
Dy2' Dy 0.31016(2) 0.48555(2) 0.54375(2) 0.01826(8) Uani 0.1039(11) 1 d . . P A 2
Dy3' Dy 0.45179(2) 0.29500(2) 0.68425(2) 0.01908(8) Uani 0.1039(11) 1 d . . P A 2
F4" F -0.0486(3) 0.2918(3) 0.3675(4) 0.084(2) Uani 0.687(10) 1 d D U P H 2
F5" F -0.0245(2) 0.2361(2) 0.3498(5) 0.088(2) Uani 0.687(10) 1 d D U P H 2
F6" F -0.0742(3) 0.2700(2) 0.2652(3) 0.071(2) Uani 0.687(10) 1 d D U P H 2
F13" F 0.3314(4) 0.5990(7) 0.4194(11) 0.060(3) Uani 0.37(2) 1 d D U P I 2
F14" F 0.2486(10) 0.5867(6) 0.3414(4) 0.080(4) Uani 0.37(2) 1 d D U P I 2
F15" F 0.2615(9) 0.6302(4) 0.4166(11) 0.071(3) Uani 0.37(2) 1 d D U P I 2
F16" F 0.1091(3) 0.5752(2) 0.4522(6) 0.082(3) Uani 0.417(6) 1 d D U P J 2
F17" F 0.1035(3) 0.5145(3) 0.4392(6) 0.073(3) Uani 0.417(6) 1 d D U P J 2
F18" F 0.1318(3) 0.5382(4) 0.5371(3) 0.068(2) Uani 0.417(6) 1 d D U P J 2
F22" F 0.3734(5) 0.5739(3) 0.7498(5) 0.0418(19) Uani 0.675(13) 1 d D U P K 2
F23" F 0.4012(3) 0.61982(19) 0.7040(4) 0.0494(17) Uani 0.675(13) 1 d D U P K 2
F24" F 0.3141(3) 0.6051(2) 0.6668(4) 0.0361(14) Uani 0.675(13) 1 d D U P K 2
F28" F 0.5825(5) 0.3262(3) 0.9561(6) 0.055(2) Uani 0.695(16) 1 d D U P L 2
F29" F 0.5455(3) 0.3765(2) 0.9000(4) 0.061(2) Uani 0.695(16) 1 d D U P L 2
F30" F 0.4921(3) 0.3309(3) 0.9088(3) 0.060(2) Uani 0.695(16) 1 d D U P L 2
F31" F 0.5415(5) 0.1973(4) 0.5930(9) 0.068(3) Uani 0.76(4) 1 d D U P M 2
F32" F 0.4551(5) 0.1857(5) 0.5354(4) 0.083(3) Uani 0.76(4) 1 d D U P M 2
F33" F 0.5050(6) 0.14576(19) 0.6122(10) 0.056(2) Uani 0.76(4) 1 d D U P M 2
C5" C -0.0322(2) 0.2724(2) 0.3258(4) 0.0639(19) Uani 0.687(10) 1 d D U P H 2
C20" C 0.3656(3) 0.5901(2) 0.6910(4) 0.0372(17) Uani 0.675(13) 1 d D U P K 2
C25" C 0.5392(4) 0.3380(3) 0.9011(4) 0.052(2) Uani 0.695(16) 1 d D U P L 2
O2S O 0.1919(3) 0.0757(2) 0.5283(5) 0.183(5) Uani 0.592(4) 1 d . U P N 1
C8S C 0.1960(6) 0.0704(4) 0.4213(6) 0.161(5) Uani 0.592(4) 1 d G U P N 1
H8SA H 0.220383 0.062717 0.399324 0.242 Uiso 0.592(4) 1 calc GR . P N 1
H8SB H 0.180404 0.096289 0.405442 0.242 Uiso 0.592(4) 1 calc GR . P N 1
H8SC H 0.165624 0.051526 0.410622 0.242 Uiso 0.592(4) 1 calc GR . P N 1
C7S C 0.2293(4) 0.0717(3) 0.4966(6) 0.149(5) Uani 0.592(4) 1 d G U P N 1
H7SA H 0.251169 0.047370 0.511713 0.179 Uiso 0.592(4) 1 calc R . P N 1
H7SB H 0.255581 0.093892 0.508474 0.179 Uiso 0.592(4) 1 calc R . P N 1
C6S C 0.2189(4) 0.0772(3) 0.5992(5) 0.144(4) Uani 0.592(4) 1 d G U P N 1
H6SA H 0.244945 0.099543 0.613149 0.173 Uiso 0.592(4) 1 calc R . P N 1
H6SB H 0.240488 0.053027 0.616433 0.173 Uiso 0.592(4) 1 calc R . P N 1
C5S C 0.1751(6) 0.0816(4) 0.6274(6) 0.167(5) Uani 0.592(4) 1 d G U P N 1
H5SA H 0.138218 0.075831 0.592444 0.251 Uiso 0.592(4) 1 calc GR . P N 1
H5SB H 0.175541 0.108370 0.643293 0.251 Uiso 0.592(4) 1 calc GR . P N 1
H5SC H 0.183078 0.063481 0.664855 0.251 Uiso 0.592(4) 1 calc GR . P N 1
O2SA O 0.2446(4) 0.1318(3) 0.4230(5) 0.139(4) Uani 0.408(4) 1 d . U P N 2
C8SA C 0.1870(7) 0.0751(4) 0.3898(10) 0.159(6) Uani 0.408(4) 1 d G U P N 2
H8SD H 0.176003 0.068968 0.342331 0.238 Uiso 0.408(4) 1 calc GR . P N 2
H8SE H 0.161872 0.094896 0.394325 0.238 Uiso 0.408(4) 1 calc GR . P N 2
H8SF H 0.184974 0.051497 0.413890 0.238 Uiso 0.408(4) 1 calc GR . P N 2
C7SA C 0.2463(6) 0.0906(3) 0.4190(9) 0.150(5) Uani 0.408(4) 1 d G U P N 2
H7SC H 0.267046 0.079421 0.464095 0.180 Uiso 0.408(4) 1 calc R . P N 2
H7SD H 0.265565 0.082905 0.390118 0.180 Uiso 0.408(4) 1 calc R . P N 2
C6SA C 0.2981(4) 0.1493(3) 0.4498(8) 0.120(4) Uani 0.408(4) 1 d G U P N 2
H6SC H 0.318479 0.142835 0.421649 0.144 Uiso 0.408(4) 1 calc R . P N 2
H6SD H 0.319893 0.139432 0.495599 0.144 Uiso 0.408(4) 1 calc R . P N 2
C5SA C 0.2912(6) 0.1932(3) 0.4517(9) 0.108(4) Uani 0.408(4) 1 d G U P N 2
H5SD H 0.275101 0.203378 0.405831 0.162 Uiso 0.408(4) 1 calc GR . P N 2
H5SE H 0.327667 0.205270 0.476356 0.162 Uiso 0.408(4) 1 calc GR . P N 2
H5SF H 0.266423 0.199242 0.473956 0.162 Uiso 0.408(4) 1 calc GR . P N 2
O1SA O 0.2704(4) 0.1310(3) 0.6534(5) 0.110(4) Uani 0.408(4) 1 d . U P N 2
C4SA C 0.2047(6) 0.0871(5) 0.6662(9) 0.153(5) Uani 0.408(4) 1 d G U P N 2
H4SA H 0.173663 0.105682 0.652955 0.230 Uiso 0.408(4) 1 calc GR . P N 2
H4SB H 0.227267 0.089460 0.714343 0.230 Uiso 0.408(4) 1 calc GR . P N 2
H4SC H 0.189929 0.060592 0.655879 0.230 Uiso 0.408(4) 1 calc GR . P N 2
C3SA C 0.2404(6) 0.0959(3) 0.6280(7) 0.128(5) Uani 0.408(4) 1 d G U P N 2
H3SA H 0.266761 0.074230 0.633507 0.154 Uiso 0.408(4) 1 calc R . P N 2
H3SB H 0.216587 0.098847 0.579735 0.154 Uiso 0.408(4) 1 calc R . P N 2
C2SA C 0.3054(5) 0.1419(4) 0.6209(6) 0.097(4) Uani 0.408(4) 1 d G U P N 2
H2SA H 0.282817 0.145764 0.572502 0.117 Uiso 0.408(4) 1 calc R . P N 2
H2SB H 0.333004 0.121159 0.626284 0.117 Uiso 0.408(4) 1 calc R . P N 2
C1SA C 0.3350(6) 0.1795(4) 0.6520(8) 0.080(4) Uani 0.408(4) 1 d G U P N 2
H1SA H 0.334962 0.197091 0.616537 0.120 Uiso 0.408(4) 1 calc GR . P N 2
H1SB H 0.373574 0.173774 0.682466 0.120 Uiso 0.408(4) 1 calc GR . P N 2
H1SC H 0.315765 0.192039 0.676910 0.120 Uiso 0.408(4) 1 calc GR . P N 2
O1S O 0.2962(2) 0.18383(18) 0.5302(3) 0.122(3) Uani 0.592(4) 1 d . U P N 1
C4S C 0.2610(4) 0.1776(3) 0.4113(3) 0.118(3) Uani 0.592(4) 1 d G U P N 1
H4SD H 0.266494 0.160585 0.378453 0.177 Uiso 0.592(4) 1 calc GR . P N 1
H4SE H 0.254932 0.204409 0.394300 0.177 Uiso 0.592(4) 1 calc GR . P N 1
H4SF H 0.228546 0.168813 0.418837 0.177 Uiso 0.592(4) 1 calc GR . P N 1
C3S C 0.3124(3) 0.1762(3) 0.4767(4) 0.115(3) Uani 0.592(4) 1 d G U P N 1
H3SC H 0.330060 0.150237 0.482506 0.138 Uiso 0.592(4) 1 calc R . P N 1
H3SD H 0.339744 0.195969 0.476302 0.138 Uiso 0.592(4) 1 calc R . P N 1
C2S C 0.3414(3) 0.1832(3) 0.5941(4) 0.091(3) Uani 0.592(4) 1 d G U P N 1
H2SC H 0.369330 0.203114 0.595971 0.109 Uiso 0.592(4) 1 calc R . P N 1
H2SD H 0.359643 0.157393 0.602300 0.109 Uiso 0.592(4) 1 calc R . P N 1
C1S C 0.3193(4) 0.1918(3) 0.6471(4) 0.071(3) Uani 0.592(4) 1 d G U P N 1
H1SD H 0.290417 0.211877 0.630627 0.107 Uiso 0.592(4) 1 calc GR . P N 1
H1SE H 0.349833 0.200958 0.687985 0.107 Uiso 0.592(4) 1 calc GR . P N 1
H1SF H 0.303398 0.167954 0.656870 0.107 Uiso 0.592(4) 1 calc GR . P N 1

loop_
_atom_site_aniso_label
_atom_site_aniso_U_11
_atom_site_aniso_U_22
_atom_site_aniso_U_33
_atom_site_aniso_U_23
_atom_site_aniso_U_13
_atom_site_aniso_U_12
F1 0.0570(19) 0.123(3) 0.0506(19) -0.0388(19) 0.0340(16) -0.040(2)
F2 0.0477(17) 0.083(2) 0.0323(16) -0.0190(15) 0.0059(14) -0.0088(16)
F3 0.132(3) 0.044(2) 0.062(2) -0.0153(17) 0.039(2) 0.022(2)
F4 0.0251(14) 0.077(2) 0.0523(19) -0.0033(16) -0.0009(13) 0.0127(14)
F5 0.0436(19) 0.130(3) 0.085(3) 0.016(2) 0.0359(19) 0.003(2)
F6 0.0332(17) 0.137(4) 0.111(3) -0.084(3) -0.0050(18) 0.030(2)
F10 0.131(3) 0.101(3) 0.108(3) -0.021(2) 0.096(3) -0.011(3)
F11 0.176(4) 0.055(2) 0.076(2) 0.0063(19) 0.082(3) 0.045(2)
F12 0.121(3) 0.144(4) 0.036(2) -0.019(2) 0.022(2) 0.058(3)
F19 0.0396(16) 0.065(2) 0.083(2) 0.0337(18) 0.0347(16) 0.0121(15)
F20 0.0263(14) 0.0554(19) 0.064(2) 0.0102(15) 0.0140(14) 0.0044(13)
F21 0.0482(18) 0.096(3) 0.074(2) -0.022(2) 0.0389(17) 0.0067(17)
F25 0.0335(16) 0.063(2) 0.068(2) 0.0188(17) 0.0032(14) -0.0101(14)
F26 0.0249(14) 0.070(2) 0.0360(16) -0.0009(14) -0.0053(12) 0.0012(13)
F27 0.0397(17) 0.112(3) 0.060(2) -0.034(2) 0.0259(16) -0.0102(17)
F34 0.081(2) 0.0506(19) 0.0529(19) -0.0309(15) 0.0362(17) -0.0203(16)
F35 0.0438(17) 0.070(2) 0.068(2) -0.0270(17) 0.0324(16) 0.0026(15)
F36 0.069(2) 0.063(2) 0.0292(15) -0.0030(14) 0.0204(14) 0.0117(16)
O1 0.0251(16) 0.0312(17) 0.0274(17) -0.0029(13) 0.0068(13) 0.0036(13)
O2 0.0216(15) 0.0382(18) 0.0292(17) -0.0042(14) 0.0048(13) 0.0054(13)
O3 0.0401(18) 0.0318(18) 0.0303(17) 0.0022(14) 0.0157(14) 0.0082(14)
O4 0.0344(17) 0.0318(18) 0.0242(16) 0.0005(14) 0.0083(13) 0.0036(14)
O5 0.0372(18) 0.0339(19) 0.0396(19) -0.0108(15) 0.0139(15) 0.0027(15)
O6 0.0299(17) 0.0312(19) 0.0432(19) -0.0019(15) 0.0093(15) -0.0034(14)
O7 0.0280(16) 0.0270(17) 0.0379(18) 0.0035(14) 0.0152(14) 0.0074(13)
O8 0.0292(16) 0.0284(17) 0.0390(18) 0.0005(14) 0.0151(14) 0.0008(13)
O9 0.0257(15) 0.0365(18) 0.0230(16) 0.0020(13) 0.0036(13) 0.0016(13)
O10 0.0301(16) 0.0313(17) 0.0247(16) 0.0034(13) 0.0072(14) 0.0033(13)
O11 0.0339(16) 0.0252(17) 0.0244(16) 0.0001(13) 0.0061(13) 0.0001(13)
O12 0.0380(17) 0.0299(18) 0.0256(16) -0.0057(13) 0.0127(14) -0.0037(14)
N1 0.0189(17) 0.031(2) 0.032(2) -0.0009(17) 0.0094(16) 0.0021(15)
N2 0.0237(19) 0.035(2) 0.028(2) 0.0035(17) 0.0108(16) 0.0081(16)
N3 0.030(2) 0.037(2) 0.035(2) 0.0064(18) 0.0174(17) 0.0138(17)
N4 0.036(2) 0.035(2) 0.034(2) 0.0064(17) 0.0188(18) 0.0171(17)
N5 0.0255(18) 0.026(2) 0.032(2) -0.0003(16) 0.0143(16) 0.0030(15)
N6 0.0242(18) 0.028(2) 0.035(2) 0.0004(17) 0.0158(16) 0.0046(16)
N7 0.0289(19) 0.028(2) 0.037(2) 0.0029(17) 0.0175(17) 0.0004(16)
N8 0.0240(18) 0.027(2) 0.0253(19) -0.0021(16) 0.0113(15) -0.0013(15)
N9 0.0260(18) 0.026(2) 0.0251(19) 0.0023(16) 0.0116(16) 0.0006(15)
N10 0.0199(17) 0.0253(19) 0.0215(18) 0.0016(15) 0.0050(15) -0.0008(15)
N11 0.0240(18) 0.0251(19) 0.0206(19) 0.0013(15) 0.0083(15) -0.0012(15)
N12 0.0274(19) 0.028(2) 0.026(2) -0.0006(16) 0.0142(16) -0.0028(16)
N13 0.032(2) 0.024(2) 0.0227(19) 0.0008(15) 0.0113(16) 0.0019(15)
N14 0.0240(18) 0.030(2) 0.0199(18) 0.0017(15) 0.0088(15) 0.0017(15)
N15 0.0209(18) 0.037(2) 0.0209(19) 0.0003(16) 0.0058(15) 0.0006(15)
N16 0.0247(19) 0.036(2) 0.0209(19) 0.0031(16) 0.0050(15) -0.0021(16)
N17 0.0236(19) 0.043(2) 0.023(2) 0.0007(17) 0.0067(16) 0.0008(16)
N18 0.0249(19) 0.046(2) 0.0210(19) -0.0025(17) 0.0062(16) -0.0027(17)
C1 0.039(3) 0.048(3) 0.033(3) -0.013(2) 0.014(2) -0.007(2)
C2 0.032(2) 0.020(2) 0.032(3) -0.0042(19) 0.012(2) -0.0027(18)
C3 0.027(2) 0.039(3) 0.029(3) -0.008(2) 0.004(2) -0.002(2)
C4 0.025(2) 0.035(3) 0.032(3) -0.001(2) 0.007(2) 0.002(2)
C5 0.021(2) 0.068(4) 0.051(3) -0.017(3) 0.002(2) 0.002(2)
C7 0.064(3) 0.031(3) 0.037(3) 0.008(2) 0.026(3) 0.013(2)
C8 0.071(4) 0.032(3) 0.037(3) 0.009(2) 0.030(3) 0.018(3)
C9 0.044(3) 0.031(3) 0.036(3) -0.005(2) 0.019(2) 0.001(2)
C10 0.085(4) 0.044(3) 0.036(3) -0.004(3) 0.032(3) 0.008(3)
C11 0.084(3) 0.063(4) 0.089(4) -0.033(3) 0.034(3) 0.009(3)
C12 0.045(3) 0.039(3) 0.034(3) -0.009(2) 0.003(2) 0.006(2)
C13 0.050(3) 0.031(3) 0.057(4) -0.018(3) 0.005(3) -0.008(2)
C14 0.037(3) 0.038(3) 0.045(3) 0.000(2) 0.008(2) -0.005(2)
C16 0.031(3) 0.044(3) 0.054(3) 0.002(3) 0.020(3) 0.013(2)
C17 0.025(2) 0.033(3) 0.032(3) -0.005(2) 0.012(2) 0.000(2)
C18 0.025(2) 0.045(3) 0.044(3) 0.016(2) 0.010(2) 0.012(2)
C19 0.032(2) 0.033(3) 0.027(2) 0.002(2) 0.008(2) 0.006(2)
C20 0.037(3) 0.048(4) 0.058(4) 0.021(3) 0.010(3) 0.006(3)
C21 0.027(2) 0.054(3) 0.034(3) -0.002(2) 0.004(2) 0.002(2)
C22 0.029(2) 0.035(3) 0.025(2) -0.004(2) 0.008(2) 0.007(2)
C23 0.026(2) 0.046(3) 0.022(2) 0.005(2) -0.0004(19) 0.007(2)
C24 0.038(3) 0.029(3) 0.023(2) 0.0028(19) 0.011(2) 0.013(2)
C25 0.044(3) 0.045(3) 0.033(3) 0.012(2) 0.011(2) 0.012(2)
C26 0.078(4) 0.038(3) 0.038(3) -0.007(3) 0.027(3) -0.011(3)
C27 0.038(3) 0.026(3) 0.031(3) -0.001(2) 0.009(2) -0.002(2)
C28 0.043(3) 0.024(2) 0.032(3) -0.005(2) 0.013(2) -0.003(2)
C29 0.024(2) 0.029(3) 0.026(2) -0.004(2) 0.0042(19) 0.0053(19)
C30 0.038(3) 0.038(3) 0.038(3) -0.009(2) 0.017(2) 0.000(2)
C31 0.027(2) 0.032(3) 0.043(3) -0.003(2) 0.018(2) 0.0035(19)
C32 0.031(2) 0.042(3) 0.038(3) -0.003(2) 0.021(2) 0.001(2)
C33 0.034(2) 0.039(3) 0.029(2) -0.001(2) 0.017(2) -0.002(2)
C34 0.026(2) 0.029(3) 0.028(2) -0.001(2) 0.0073(19) 0.0001(19)
C35 0.018(2) 0.027(2) 0.028(2) -0.0025(19) 0.0050(18) -0.0020(18)
C36 0.016(2) 0.030(2) 0.025(2) -0.0022(19) 0.0046(17) 0.0024(18)
C37 0.023(2) 0.033(3) 0.028(2) 0.002(2) 0.0108(19) 0.0075(19)
C38 0.035(3) 0.040(3) 0.032(3) 0.005(2) 0.018(2) 0.013(2)
C39 0.069(4) 0.068(4) 0.057(4) 0.034(3) 0.042(3) 0.045(3)
C40 0.106(5) 0.106(5) 0.076(5) 0.058(4) 0.072(4) 0.071(4)
C41 0.107(5) 0.101(5) 0.076(4) 0.050(4) 0.075(4) 0.076(4)
C42 0.056(3) 0.066(4) 0.047(3) 0.018(3) 0.033(3) 0.038(3)
C43 0.050(3) 0.037(3) 0.046(3) -0.005(2) 0.030(3) -0.014(2)
C44 0.064(4) 0.055(4) 0.057(4) -0.009(3) 0.043(3) -0.025(3)
C45 0.061(3) 0.062(4) 0.045(3) -0.011(3) 0.036(3) -0.018(3)
C46 0.043(3) 0.043(3) 0.039(3) -0.006(2) 0.025(2) -0.011(2)
C47 0.031(2) 0.029(3) 0.026(2) 0.001(2) 0.013(2) 0.0007(19)
C48 0.022(2) 0.026(2) 0.025(2) 0.0004(19) 0.0069(18) 0.0000(18)
C49 0.021(2) 0.024(2) 0.019(2) 0.0042(18) 0.0049(17) 0.0060(17)
C50 0.023(2) 0.021(2) 0.022(2) 0.0009(18) 0.0033(18) 0.0024(17)
C51 0.039(3) 0.033(3) 0.026(2) -0.003(2) 0.013(2) -0.001(2)
C52 0.046(3) 0.038(3) 0.033(3) -0.001(2) 0.025(2) -0.002(2)
C53 0.040(3) 0.042(3) 0.033(3) 0.003(2) 0.020(2) -0.007(2)
C54 0.026(2) 0.029(2) 0.031(3) 0.003(2) 0.009(2) -0.0027(19)
C55 0.039(3) 0.031(3) 0.022(2) 0.0030(19) 0.013(2) 0.004(2)
C56 0.050(3) 0.032(3) 0.030(3) 0.001(2) 0.023(2) 0.003(2)
C57 0.046(3) 0.047(3) 0.040(3) -0.008(2) 0.030(3) -0.014(2)
C58 0.029(2) 0.044(3) 0.030(3) -0.010(2) 0.012(2) -0.008(2)
C59 0.025(2) 0.028(2) 0.024(2) -0.0028(18) 0.0093(19) -0.0010(18)
C60 0.022(2) 0.030(2) 0.022(2) -0.0035(19) 0.0077(18) -0.0008(18)
C61 0.021(2) 0.035(3) 0.023(2) 0.0007(19) 0.0062(18) -0.0003(18)
C62 0.023(2) 0.035(3) 0.027(2) 0.001(2) 0.0056(19) -0.0028(19)
C63 0.025(2) 0.063(3) 0.026(3) 0.006(2) 0.008(2) -0.001(2)
C64 0.031(3) 0.080(4) 0.033(3) 0.006(3) 0.015(2) -0.006(3)
C65 0.041(3) 0.067(4) 0.028(3) 0.004(2) 0.016(2) -0.005(3)
C66 0.028(2) 0.050(3) 0.023(2) 0.002(2) 0.004(2) -0.002(2)
Y1 0.01646(17) 0.0274(2) 0.02056(19) 0.00077(16) 0.00421(14) 0.00453(15)
Y2 0.01967(18) 0.01875(19) 0.0265(2) -0.00081(15) 0.00938(15) 0.00209(14)
Y3 0.01909(17) 0.02303(19) 0.01624(18) -0.00084(15) 0.00408(14) 0.00010(15)
F7 0.103(6) 0.067(5) 0.049(5) 0.027(4) 0.041(4) 0.018(5)
F8 0.113(7) 0.068(6) 0.048(5) 0.028(5) 0.007(6) 0.021(6)
F9 0.098(7) 0.057(6) 0.051(5) 0.021(5) 0.036(6) 0.041(5)
F13 0.105(4) 0.106(4) 0.102(4) -0.007(2) 0.041(2) 0.006(2)
F14 0.098(6) 0.053(5) 0.104(7) -0.053(5) 0.034(6) 0.002(5)
F15 0.078(5) 0.059(8) 0.094(6) -0.011(6) 0.028(5) 0.030(5)
F16 0.048(6) 0.058(4) 0.093(5) -0.019(3) 0.020(5) -0.041(4)
F17 0.036(3) 0.073(4) 0.122(6) 0.002(4) 0.007(4) -0.012(3)
F18 0.044(4) 0.059(4) 0.103(6) -0.006(4) 0.037(4) -0.015(3)
F22 0.072(4) 0.100(5) 0.134(6) 0.084(4) 0.033(4) 0.026(4)
F23 0.139(5) 0.033(3) 0.077(4) -0.005(3) 0.052(3) -0.018(3)
F24 0.122(5) 0.049(3) 0.062(3) 0.024(3) 0.070(4) 0.015(3)
F28 0.050(3) 0.111(7) 0.057(4) 0.052(5) 0.025(3) 0.016(4)
F29 0.125(8) 0.038(3) 0.064(4) 0.024(2) 0.042(5) 0.025(3)
F30 0.068(3) 0.081(8) 0.027(2) 0.025(3) 0.008(2) 0.004(4)
F31 0.057(10) 0.056(11) 0.055(10) 0.005(8) 0.035(10) -0.015(10)
F32 0.100(11) 0.034(13) 0.068(8) 0.036(9) 0.048(8) 0.024(10)
F33 0.185(14) 0.034(10) 0.081(9) -0.025(9) 0.073(10) -0.053(10)
C6 0.100(6) 0.056(5) 0.051(4) 0.019(4) 0.041(4) 0.037(5)
C15 0.044(4) 0.058(4) 0.098(5) -0.008(4) 0.018(4) -0.019(3)
Dy1 0.01646(17) 0.0274(2) 0.02056(19) 0.00077(16) 0.00421(14) 0.00453(15)
Dy2 0.01967(18) 0.01875(19) 0.0265(2) -0.00081(15) 0.00938(15) 0.00209(14)
Dy3 0.01909(17) 0.02303(19) 0.01624(18) -0.00084(15) 0.00408(14) 0.00010(15)
F7A 0.118(5) 0.061(4) 0.068(4) 0.018(3) 0.046(4) -0.007(3)
F8A 0.098(5) 0.068(4) 0.038(3) 0.016(3) 0.028(3) 0.033(3)
F9A 0.105(5) 0.066(5) 0.065(4) 0.034(3) 0.050(4) 0.055(4)
F13A 0.103(5) 0.107(5) 0.091(4) -0.049(4) 0.051(4) 0.020(4)
F14A 0.104(4) 0.068(4) 0.092(5) -0.060(4) 0.033(4) -0.006(3)
F15A 0.106(5) 0.070(7) 0.094(5) -0.001(5) 0.021(5) 0.053(4)
F16A 0.048(6) 0.060(4) 0.095(5) -0.010(4) 0.016(6) -0.035(4)
F17A 0.036(3) 0.072(5) 0.099(6) 0.001(5) 0.006(5) -0.017(4)
F18A 0.044(4) 0.077(5) 0.104(6) -0.017(4) 0.033(4) -0.020(4)
F22A 0.100(6) 0.040(5) 0.076(7) 0.021(5) 0.054(5) 0.031(5)
F23A 0.120(7) 0.060(6) 0.102(7) 0.027(5) 0.047(6) 0.000(6)
F24A 0.136(7) 0.063(6) 0.071(6) 0.030(5) 0.049(6) 0.028(6)
F28A 0.051(8) 0.102(13) 0.041(7) 0.028(10) 0.038(7) 0.030(9)
F29A 0.131(12) 0.038(7) 0.067(8) 0.030(6) 0.047(11) 0.010(8)
F30A 0.057(7) 0.081(13) 0.043(7) 0.042(8) -0.004(6) 0.011(9)
F31A 0.055(5) 0.059(6) 0.061(6) 0.008(3) 0.026(5) -0.017(4)
F32A 0.095(5) 0.044(7) 0.060(3) 0.025(4) 0.041(3) 0.019(5)
F33A 0.187(10) 0.035(4) 0.070(4) -0.018(4) 0.076(6) -0.048(6)
C6A 0.100(5) 0.054(4) 0.052(4) 0.017(3) 0.048(4) 0.033(4)
C15A 0.044(4) 0.060(4) 0.098(5) -0.010(4) 0.022(4) -0.019(4)
F1' 0.0488(17) 0.079(2) 0.0349(16) 0.0160(15) 0.0174(14) 0.0112(16)
F2' 0.100(3) 0.0367(18) 0.0497(19) 0.0109(15) 0.0155(18) 0.0068(17)
F3' 0.0487(17) 0.073(2) 0.0299(16) 0.0062(15) -0.0019(14) 0.0157(15)
F7' 0.092(3) 0.085(3) 0.043(2) -0.0252(19) -0.0081(19) 0.010(2)
F8' 0.197(4) 0.052(2) 0.083(3) -0.039(2) 0.075(3) -0.061(3)
F9' 0.071(2) 0.129(3) 0.087(3) -0.071(2) 0.044(2) -0.026(2)
F10' 0.140(3) 0.083(3) 0.066(2) 0.002(2) 0.045(2) -0.065(3)
F11' 0.101(3) 0.071(2) 0.078(2) 0.0239(19) 0.067(2) 0.016(2)
F12' 0.062(2) 0.112(3) 0.078(2) 0.061(2) 0.0335(19) 0.039(2)
F19' 0.0555(18) 0.088(2) 0.0413(18) -0.0172(16) 0.0317(15) -0.0296(16)
F20' 0.0341(15) 0.0403(17) 0.098(2) -0.0006(16) 0.0362(16) 0.0038(13)
F21' 0.0333(14) 0.0409(16) 0.0430(16) -0.0053(12) 0.0199(12) -0.0143(12)
F25' 0.0471(19) 0.125(3) 0.087(3) 0.034(2) 0.0439(19) 0.0241(19)
F26' 0.0363(17) 0.076(3) 0.117(3) -0.033(2) 0.0178(18) 0.0163(16)
F27' 0.0257(15) 0.111(3) 0.0461(18) -0.0069(18) -0.0064(13) 0.0173(16)
F34' 0.095(2) 0.0465(19) 0.0352(17) 0.0099(14) 0.0224(16) 0.0084(17)
F35' 0.0459(16) 0.0464(18) 0.0604(19) 0.0265(15) 0.0221(15) 0.0231(14)
F36' 0.0358(16) 0.081(2) 0.069(2) 0.0348(18) 0.0225(15) -0.0023(15)
O1' 0.0236(15) 0.0296(17) 0.0239(16) 0.0000(13) 0.0025(13) -0.0020(12)
O2' 0.0193(15) 0.0348(18) 0.0312(17) -0.0015(14) 0.0058(13) -0.0024(13)
O3' 0.0317(16) 0.0250(17) 0.0311(17) -0.0050(13) 0.0127(14) -0.0079(13)
O4' 0.0287(16) 0.0276(17) 0.0288(17) 0.0017(13) 0.0108(13) 0.0007(13)
O5' 0.0361(17) 0.0261(17) 0.0381(18) 0.0068(14) 0.0148(15) 0.0043(14)
O6' 0.0268(15) 0.0283(17) 0.0295(17) -0.0009(14) 0.0083(13) 0.0026(13)
O7' 0.0229(15) 0.0254(16) 0.0281(16) -0.0041(13) 0.0095(13) -0.0024(12)
O8' 0.0283(15) 0.0240(16) 0.0331(17) -0.0044(13) 0.0164(13) -0.0043(13)
O9' 0.0209(15) 0.0408(19) 0.0208(16) -0.0001(13) 0.0045(13) 0.0052(13)
O10' 0.0263(16) 0.0280(17) 0.0308(17) -0.0060(13) 0.0089(14) -0.0014(13)
O11' 0.0286(16) 0.0274(17) 0.0280(16) -0.0011(13) 0.0090(13) 0.0034(13)
O12' 0.0308(16) 0.0269(17) 0.0297(17) 0.0046(13) 0.0120(13) 0.0069(13)
N1' 0.0170(17) 0.026(2) 0.0259(19) 0.0008(15) 0.0071(15) -0.0019(14)
N2' 0.0246(18) 0.0226(19) 0.0204(19) -0.0011(15) 0.0077(15) -0.0038(14)
N3' 0.0275(19) 0.027(2) 0.026(2) -0.0008(16) 0.0131(16) -0.0064(15)
N4' 0.0233(18) 0.026(2) 0.0230(19) 0.0043(15) 0.0078(15) -0.0018(15)
N5' 0.0235(18) 0.0230(19) 0.0245(19) 0.0000(15) 0.0108(15) -0.0034(14)
N6' 0.0266(18) 0.026(2) 0.0241(19) -0.0015(15) 0.0113(16) -0.0038(15)
N7' 0.0228(17) 0.0196(18) 0.0223(18) -0.0018(15) 0.0083(15) 0.0012(14)
N8' 0.0217(17) 0.0237(19) 0.0262(19) 0.0039(15) 0.0113(15) 0.0032(14)
N9' 0.0231(18) 0.027(2) 0.027(2) 0.0007(16) 0.0103(16) 0.0031(15)
N10' 0.0211(17) 0.0239(19) 0.0216(18) 0.0004(15) 0.0079(15) 0.0030(14)
N11' 0.0209(17) 0.0247(19) 0.0241(19) 0.0029(15) 0.0081(15) 0.0055(14)
N12' 0.0279(19) 0.024(2) 0.027(2) 0.0023(16) 0.0117(16) 0.0082(15)
N13' 0.0259(18) 0.028(2) 0.0226(19) 0.0012(16) 0.0079(15) 0.0018(15)
N14' 0.0236(18) 0.027(2) 0.0219(19) 0.0022(15) 0.0068(15) 0.0045(15)
N15' 0.0207(18) 0.034(2) 0.026(2) -0.0031(16) 0.0072(15) 0.0028(15)
N16' 0.0222(18) 0.029(2) 0.025(2) -0.0057(16) 0.0075(15) -0.0037(15)
N17' 0.0194(17) 0.037(2) 0.0220(19) 0.0021(16) 0.0071(15) 0.0014(15)
N18' 0.0215(18) 0.038(2) 0.026(2) 0.0025(17) 0.0073(16) 0.0026(16)
C1' 0.043(3) 0.037(3) 0.034(3) 0.000(2) 0.006(2) 0.009(2)
C2' 0.030(2) 0.029(3) 0.025(2) -0.0031(19) 0.005(2) 0.0048(19)
C3' 0.022(2) 0.056(3) 0.029(3) -0.003(2) 0.000(2) -0.001(2)
C4' 0.019(2) 0.045(3) 0.042(3) -0.006(2) 0.009(2) -0.003(2)
C6' 0.052(3) 0.035(3) 0.041(3) -0.011(2) 0.015(3) -0.012(2)
C7' 0.025(2) 0.032(3) 0.034(3) -0.006(2) 0.007(2) -0.003(2)
C8' 0.043(3) 0.028(3) 0.045(3) -0.003(2) 0.019(2) -0.009(2)
C9' 0.027(2) 0.030(3) 0.041(3) 0.010(2) 0.016(2) 0.004(2)
C10' 0.046(3) 0.039(3) 0.047(3) 0.006(3) 0.020(3) -0.001(2)
C11' 0.078(3) 0.042(3) 0.063(3) 0.022(3) 0.035(3) 0.014(3)
C12' 0.050(3) 0.029(3) 0.030(3) 0.006(2) 0.012(2) 0.004(2)
C13' 0.043(3) 0.033(3) 0.045(3) 0.011(2) 0.015(2) 0.016(2)
C14' 0.029(2) 0.031(3) 0.030(2) -0.005(2) 0.004(2) 0.008(2)
C15' 0.033(3) 0.047(3) 0.043(3) 0.009(3) 0.005(2) 0.012(2)
C16' 0.033(2) 0.040(3) 0.035(3) -0.007(2) 0.016(2) -0.008(2)
C17' 0.022(2) 0.027(2) 0.025(2) 0.003(2) 0.0082(18) -0.0014(19)
C18' 0.039(3) 0.029(3) 0.042(3) -0.012(2) 0.026(2) -0.018(2)
C19' 0.035(3) 0.024(2) 0.038(3) -0.005(2) 0.021(2) -0.006(2)
C21' 0.025(3) 0.062(4) 0.038(3) 0.001(3) 0.004(2) 0.010(2)
C22' 0.022(2) 0.034(3) 0.030(3) 0.004(2) 0.005(2) 0.0016(19)
C23' 0.027(2) 0.052(3) 0.023(2) -0.004(2) 0.0040(19) -0.001(2)
C24' 0.034(3) 0.039(3) 0.027(3) -0.005(2) 0.011(2) -0.009(2)
C26' 0.049(3) 0.036(3) 0.048(3) -0.009(3) 0.022(3) 0.004(2)
C27' 0.023(2) 0.025(2) 0.040(3) -0.005(2) 0.011(2) 0.0009(19)
C28' 0.031(2) 0.024(2) 0.040(3) 0.002(2) 0.015(2) 0.0055(19)
C29' 0.019(2) 0.025(2) 0.031(2) 0.0042(19) 0.0063(18) -0.0010(18)
C30' 0.028(2) 0.031(3) 0.039(3) 0.009(2) 0.011(2) 0.008(2)
C31' 0.028(2) 0.027(2) 0.040(3) -0.005(2) 0.019(2) -0.0081(18)
C32' 0.037(3) 0.035(3) 0.037(3) 0.000(2) 0.023(2) -0.004(2)
C33' 0.039(3) 0.034(3) 0.024(2) 0.001(2) 0.018(2) 0.001(2)
C34' 0.030(2) 0.027(2) 0.024(2) -0.0023(19) 0.0119(19) -0.0020(19)
C35' 0.017(2) 0.025(2) 0.024(2) 0.0024(18) 0.0080(17) 0.0004(17)
C36' 0.017(2) 0.020(2) 0.022(2) -0.0003(17) 0.0041(17) -0.0013(16)
C37' 0.024(2) 0.021(2) 0.021(2) -0.0023(18) 0.0084(18) -0.0004(17)
C38' 0.026(2) 0.025(2) 0.026(2) -0.0019(19) 0.0104(19) -0.0053(18)
C39' 0.047(3) 0.047(3) 0.036(3) -0.019(2) 0.023(2) -0.023(2)
C40' 0.053(3) 0.062(4) 0.037(3) -0.016(3) 0.030(3) -0.023(3)
C41' 0.038(3) 0.048(3) 0.035(3) -0.001(2) 0.022(2) -0.009(2)
C42' 0.026(2) 0.032(3) 0.030(2) 0.002(2) 0.0114(19) -0.0075(19)
C43' 0.032(2) 0.024(2) 0.033(3) -0.0020(19) 0.014(2) 0.0048(19)
C44' 0.043(3) 0.031(3) 0.035(3) -0.002(2) 0.024(2) 0.006(2)
C45' 0.046(3) 0.040(3) 0.031(3) 0.003(2) 0.024(2) 0.001(2)
C46' 0.039(3) 0.027(2) 0.026(2) 0.0040(19) 0.014(2) 0.005(2)
C47' 0.026(2) 0.020(2) 0.020(2) -0.0013(18) 0.0062(18) -0.0002(17)
C48' 0.022(2) 0.023(2) 0.023(2) -0.0038(18) 0.0084(18) -0.0016(17)
C49' 0.019(2) 0.025(2) 0.019(2) 0.0012(18) 0.0029(17) 0.0015(17)
C50' 0.022(2) 0.023(2) 0.019(2) -0.0030(18) 0.0056(17) -0.0017(17)
C51' 0.043(3) 0.028(3) 0.034(3) 0.002(2) 0.018(2) 0.007(2)
C52' 0.058(3) 0.037(3) 0.036(3) 0.003(2) 0.028(3) 0.005(2)
C53' 0.044(3) 0.038(3) 0.035(3) -0.002(2) 0.024(2) 0.009(2)
C54' 0.032(2) 0.032(3) 0.029(2) 0.003(2) 0.013(2) 0.0068(19)
C55' 0.027(2) 0.041(3) 0.028(3) 0.003(2) 0.008(2) 0.002(2)
C56' 0.038(3) 0.070(4) 0.024(3) 0.002(2) 0.014(2) 0.000(3)
C57' 0.030(3) 0.071(4) 0.040(3) 0.004(3) 0.018(2) 0.005(2)
C58' 0.024(2) 0.057(3) 0.031(3) 0.002(2) 0.012(2) 0.004(2)
C59' 0.022(2) 0.029(2) 0.027(2) 0.0025(19) 0.0079(18) 0.0054(18)
C60' 0.019(2) 0.020(2) 0.026(2) 0.0018(18) 0.0062(18) 0.0024(17)
C61' 0.023(2) 0.023(2) 0.027(2) -0.0031(19) 0.0057(18) 0.0005(18)
C62' 0.023(2) 0.029(2) 0.028(2) -0.0031(19) 0.0097(19) -0.0005(18)
C63' 0.020(2) 0.061(3) 0.037(3) -0.004(2) 0.010(2) -0.003(2)
C64' 0.032(3) 0.091(4) 0.036(3) -0.006(3) 0.022(2) -0.004(3)
C65' 0.035(3) 0.067(4) 0.026(3) -0.003(2) 0.013(2) 0.000(2)
C66' 0.027(2) 0.047(3) 0.026(3) -0.007(2) 0.008(2) -0.001(2)
Y1' 0.01452(16) 0.02121(19) 0.01838(18) -0.00203(15) 0.00430(14) -0.00273(14)
Y2' 0.01821(17) 0.01527(17) 0.02020(18) 0.00019(15) 0.00664(14) -0.00082(14)
Y3' 0.01587(17) 0.02121(19) 0.01781(18) 0.00216(15) 0.00439(14) 0.00421(14)
F4' 0.042(4) 0.100(6) 0.078(5) 0.013(5) 0.028(4) -0.023(5)
F5' 0.058(5) 0.088(5) 0.091(6) -0.001(6) 0.018(5) -0.037(4)
F6' 0.029(4) 0.105(7) 0.077(5) 0.014(6) 0.001(4) -0.009(5)
F13' 0.087(4) 0.047(5) 0.076(6) 0.014(4) 0.041(3) -0.016(3)
F14' 0.101(6) 0.071(4) 0.054(3) 0.015(3) 0.045(3) 0.000(4)
F15' 0.091(6) 0.051(4) 0.094(6) 0.052(3) 0.042(5) 0.035(4)
F16' 0.047(3) 0.109(5) 0.076(4) -0.048(4) 0.020(3) 0.021(3)
F17' 0.027(3) 0.116(6) 0.045(3) -0.013(3) 0.005(2) 0.011(4)
F18' 0.035(3) 0.114(5) 0.111(5) 0.038(4) 0.032(4) 0.015(3)
F22' 0.039(5) 0.034(6) 0.037(4) -0.018(4) 0.017(4) -0.013(5)
F23' 0.049(5) 0.046(5) 0.060(5) -0.032(4) 0.028(4) -0.022(4)
F24' 0.053(5) 0.030(4) 0.060(5) -0.013(4) 0.026(5) -0.007(4)
F28' 0.054(5) 0.075(8) 0.033(5) -0.025(6) 0.016(4) -0.015(6)
F29' 0.058(5) 0.080(6) 0.052(5) -0.033(5) 0.026(4) -0.013(5)
F30' 0.045(5) 0.087(7) 0.039(4) -0.029(5) 0.024(4) -0.020(5)
F31' 0.119(10) 0.049(9) 0.081(12) 0.005(8) 0.082(9) 0.003(10)
F32' 0.099(9) 0.103(12) 0.038(9) -0.033(9) 0.014(8) 0.030(8)
F33' 0.072(12) 0.038(8) 0.092(8) -0.005(8) 0.043(11) 0.017(8)
C5' 0.038(4) 0.096(5) 0.077(4) 0.005(4) 0.017(4) -0.019(4)
C20' 0.041(4) 0.035(4) 0.052(4) -0.016(4) 0.028(4) -0.015(4)
C25' 0.049(4) 0.076(5) 0.044(4) -0.028(4) 0.017(4) -0.017(4)
Dy1' 0.01452(16) 0.02121(19) 0.01838(18) -0.00203(15) 0.00430(14) -0.00273(14)
Dy2' 0.01821(17) 0.01527(17) 0.02020(18) 0.00019(15) 0.00664(14) -0.00082(14)
Dy3' 0.01587(17) 0.02121(19) 0.01781(18) 0.00216(15) 0.00439(14) 0.00421(14)
F4" 0.049(3) 0.120(5) 0.099(4) -0.008(4) 0.045(3) -0.016(3)
F5" 0.052(3) 0.094(4) 0.097(4) 0.023(4) 0.007(3) -0.036(3)
F6" 0.027(2) 0.099(5) 0.067(3) -0.005(3) -0.003(2) -0.027(3)
F13" 0.076(5) 0.051(7) 0.076(7) 0.021(5) 0.053(4) 0.013(4)
F14" 0.115(8) 0.072(6) 0.046(5) 0.024(4) 0.023(5) -0.008(6)
F15" 0.094(7) 0.041(5) 0.076(8) 0.026(5) 0.031(6) 0.008(5)
F16" 0.042(4) 0.094(5) 0.101(6) 0.013(5) 0.018(4) 0.031(4)
F17" 0.030(4) 0.095(6) 0.087(6) -0.046(5) 0.016(4) -0.010(4)
F18" 0.036(4) 0.125(7) 0.047(4) -0.012(4) 0.020(3) 0.015(5)
F22" 0.048(4) 0.044(5) 0.033(2) -0.010(3) 0.017(2) -0.002(3)
F23" 0.054(3) 0.040(3) 0.069(4) -0.030(3) 0.040(3) -0.024(2)
F24" 0.039(3) 0.025(3) 0.049(3) -0.007(2) 0.023(3) 0.000(2)
F28" 0.058(3) 0.067(5) 0.030(2) -0.021(4) 0.008(2) -0.011(4)
F29" 0.068(4) 0.060(4) 0.053(3) -0.027(3) 0.023(3) -0.009(3)
F30" 0.047(3) 0.096(5) 0.045(3) -0.035(3) 0.025(2) -0.020(3)
F31" 0.095(5) 0.049(4) 0.098(9) -0.007(4) 0.079(6) -0.002(4)
F32" 0.098(4) 0.108(7) 0.037(3) -0.024(4) 0.023(3) 0.038(4)
F33" 0.075(6) 0.029(3) 0.085(4) -0.011(3) 0.056(5) -0.001(3)
C5" 0.032(3) 0.090(4) 0.067(4) 0.002(4) 0.018(3) -0.015(3)
C20" 0.035(3) 0.034(3) 0.051(3) -0.015(3) 0.026(3) -0.014(3)
C25" 0.042(3) 0.069(5) 0.042(3) -0.025(3) 0.016(3) -0.019(4)
O2S 0.175(8) 0.084(6) 0.222(9) 0.011(7) 0.010(7) 0.014(6)
C8S 0.166(8) 0.039(5) 0.229(10) 0.029(7) 0.027(8) -0.014(6)
C7S 0.157(9) 0.057(6) 0.223(10) 0.011(8) 0.066(8) -0.007(7)
C6S 0.136(8) 0.084(6) 0.166(8) 0.035(7) 0.014(7) 0.013(6)
C5S 0.160(10) 0.113(8) 0.168(10) 0.047(8) 0.003(8) 0.010(8)
O2SA 0.119(7) 0.101(6) 0.178(8) 0.026(7) 0.040(6) -0.003(6)
C8SA 0.156(9) 0.036(7) 0.238(11) 0.035(9) 0.033(9) -0.018(7)
C7SA 0.144(8) 0.065(6) 0.209(9) 0.035(8) 0.038(8) 0.004(7)
C6SA 0.104(7) 0.107(7) 0.146(7) 0.025(7) 0.047(6) -0.012(6)
C5SA 0.097(6) 0.117(7) 0.128(7) 0.018(6) 0.063(6) -0.003(6)
O1SA 0.106(7) 0.112(7) 0.118(7) 0.001(6) 0.052(6) 0.004(6)
C4SA 0.142(10) 0.102(7) 0.165(10) 0.036(8) 0.010(8) 0.004(8)
C3SA 0.125(9) 0.097(8) 0.142(9) 0.028(7) 0.032(7) 0.016(7)
C2SA 0.085(7) 0.112(8) 0.114(8) -0.005(7) 0.060(6) 0.011(7)
C1SA 0.059(6) 0.093(7) 0.099(6) -0.003(6) 0.043(5) 0.005(6)
O1S 0.106(5) 0.143(6) 0.136(6) 0.005(5) 0.068(5) 0.003(5)
C4S 0.100(6) 0.115(7) 0.149(7) 0.030(6) 0.061(6) -0.011(6)
C3S 0.106(6) 0.121(7) 0.135(7) 0.022(6) 0.066(5) -0.010(6)
C2S 0.074(5) 0.103(6) 0.103(6) 0.003(6) 0.043(5) 0.001(5)
C1S 0.065(6) 0.067(6) 0.083(6) 0.000(5) 0.030(5) 0.004(5)

loop_
_atom_type_symbol
_atom_type_description
_atom_type_scat_dispersion_real
_atom_type_scat_dispersion_imag
_atom_type_scat_source
C C 0.0033 0.0016 'International Tables Vol C Tables 4.2.6.8 and 6.1.1.4'
H H 0.0000 0.0000 'International Tables Vol C Tables 4.2.6.8 and 6.1.1.4'
Dy Dy -0.1892 4.4098 'International Tables Vol C Tables 4.2.6.8 and 6.1.1.4'
F F 0.0171 0.0103 'International Tables Vol C Tables 4.2.6.8 and 6.1.1.4'
N N 0.0061 0.0033 'International Tables Vol C Tables 4.2.6.8 and 6.1.1.4'
O O 0.0106 0.0060 'International Tables Vol C Tables 4.2.6.8 and 6.1.1.4'
Y Y -2.7962 3.5667 'International Tables Vol C Tables 4.2.6.8 and 6.1.1.4'

loop_
_geom_angle_atom_site_label_1
_geom_angle_atom_site_label_2
_geom_angle_atom_site_label_3
_geom_angle
C2 O1 Y1 136.0(3)
C2 O1 Dy1 136.0(3)
C4 O2 Y1 134.2(3)
C4 O2 Dy1 134.2(3)
C7 O3 Y1 130.5(3)
C7 O3 Dy1 130.5(3)
C9 O4 Y1 132.8(3)
C9 O4 Dy1 132.8(3)
C12 O5 Y2 132.9(3)
C12 O5 Dy2 132.9(3)
C14 O6 Y2 134.5(3)
C14 O6 Dy2 134.5(3)
C17 O7 Y2 134.7(3)
C17 O7 Dy2 134.7(3)
C19 O8 Y2 132.6(3)
C19 O8 Dy2 132.6(3)
C22 O9 Y3 134.5(3)
C22 O9 Dy3 134.5(3)
C24 O10 Y3 133.9(3)
C24 O10 Dy3 133.9(3)
C27 O11 Y3 133.1(3)
C27 O11 Dy3 133.1(3)
C29 O12 Y3 134.8(3)
C29 O12 Dy3 134.8(3)
C31 N1 Y1 123.9(3)
C31 N1 Dy1 123.9(3)
C35 N1 C31 116.9(4)
C35 N1 Y1 118.6(3)
C35 N1 Dy1 118.6(3)
N3 N2 Y1 119.4(2)
N3 N2 Dy1 119.4(2)
C36 N2 N3 116.4(3)
C36 N2 Y1 122.7(3)
C36 N2 Dy1 122.7(3)
C37 N3 N2 115.9(3)
C38 N4 C42 117.0(4)
C38 N4 Y2 119.4(3)
C38 N4 Dy2 119.4(3)
C42 N4 Y2 123.6(3)
C42 N4 Dy2 123.6(3)
N6 N5 Y2 118.1(2)
N6 N5 Dy2 118.1(2)
C37 N5 N6 116.8(3)
C37 N5 Y2 122.6(3)
C37 N5 Dy2 122.6(3)
C36 N6 N5 115.6(3)
C43 N7 C47 117.8(4)
C43 N7 Y2 122.2(3)
C43 N7 Dy2 122.2(3)
C47 N7 Y2 120.0(3)
C47 N7 Dy2 120.0(3)
N9 N8 Y2 118.6(2)
N9 N8 Dy2 118.6(2)
C48 N8 N9 116.7(3)
C48 N8 Y2 124.6(3)
C48 N8 Dy2 124.6(3)
C49 N9 N8 116.0(3)
C50 N10 C54 117.7(4)
C50 N10 Y3 119.5(3)
C50 N10 Dy3 119.5(3)
C54 N10 Y3 122.8(3)
C54 N10 Dy3 122.8(3)
N12 N11 Y3 121.0(2)
N12 N11 Dy3 121.0(2)
C49 N11 N12 116.1(3)
C49 N11 Y3 120.8(3)
C49 N11 Dy3 120.8(3)
C48 N12 N11 116.3(3)
C55 N13 Y3 122.1(3)
C55 N13 Dy3 122.1(3)
C59 N13 C55 117.6(4)
C59 N13 Y3 120.0(3)
C59 N13 Dy3 120.0(3)
N15 N14 Y3 121.3(2)
N15 N14 Dy3 121.3(2)
C60 N14 N15 115.7(3)
C60 N14 Y3 121.3(2)
C60 N14 Dy3 121.3(2)
C61 N15 N14 115.9(3)
C62 N16 Y1 119.9(3)
C62 N16 Dy1 119.9(3)
C66 N16 C62 117.3(4)
C66 N16 Y1 122.3(3)
C66 N16 Dy1 122.3(3)
N18 N17 Y1 118.5(2)
N18 N17 Dy1 118.5(2)
C61 N17 N18 116.0(3)
C61 N17 Y1 124.6(3)
C61 N17 Dy1 124.6(3)
C60 N18 N17 116.3(3)
F1 C1 C2 110.9(4)
F2 C1 F1 105.8(4)
F2 C1 C2 113.2(4)
F3 C1 F1 108.8(4)
F3 C1 F2 106.8(4)
F3 C1 C2 111.1(4)
O1 C2 C1 113.8(4)
O1 C2 C3 127.2(4)
C3 C2 C1 118.9(4)
C4 C3 C2 120.9(4)
O2 C4 C3 127.4(4)
O2 C4 C5 114.2(4)
C3 C4 C5 118.5(4)
F4 C5 F5 105.1(4)
F4 C5 C4 113.6(4)
F5 C5 C4 109.7(4)
F6 C5 F4 108.7(4)
F6 C5 F5 105.8(5)
F6 C5 C4 113.3(4)
O3 C7 C8 129.1(4)
O3 C7 C6 112.8(7)
O3 C7 C6A 112.5(4)
C8 C7 C6 116.7(7)
C8 C7 C6A 117.7(5)
C7 C8 C9 120.1(4)
O4 C9 C8 127.4(4)
O4 C9 C10 114.7(4)
C8 C9 C10 117.8(4)
F10 C10 C9 110.0(4)
F11 C10 F10 105.0(5)
F11 C10 C9 114.7(4)
F12 C10 F10 104.9(5)
F12 C10 F11 108.7(5)
F12 C10 C9 112.9(5)
F13 C11 C12 114.7(11)
F13 C11 F14 117.2(11)
F13 C11 F15 99.8(17)
F14 C11 C12 111.3(7)
F15 C11 C12 110.0(14)
F15 C11 F14 102.0(12)
F13A C11 C12 109.6(6)
F14A C11 C12 113.9(5)
F14A C11 F13A 98.3(7)
F15A C11 C12 110.3(10)
F15A C11 F13A 107.8(11)
F15A C11 F14A 116.1(8)
O5 C12 C11 114.5(5)
O5 C12 C13 127.7(5)
C13 C12 C11 117.8(5)
C14 C13 C12 120.4(4)
O6 C14 C13 128.0(4)
O6 C14 C15 112.1(6)
O6 C14 C15A 115.8(7)
C13 C14 C15 119.9(6)
C13 C14 C15A 115.8(7)
F19 C16 F20 107.6(4)
F19 C16 F21 107.8(4)
F19 C16 C17 112.7(4)
F20 C16 F21 106.6(4)
F20 C16 C17 112.2(4)
F21 C16 C17 109.8(4)
O7 C17 C16 114.5(4)
O7 C17 C18 127.4(4)
C18 C17 C16 118.0(4)
C17 C18 C19 122.3(4)
O8 C19 C18 127.7(4)
O8 C19 C20 113.5(4)
C18 C19 C20 118.7(4)
F22 C20 C19 113.5(5)
F22 C20 F23 105.9(6)
F22 C20 F24 109.0(6)
F23 C20 C19 109.8(4)
F24 C20 C19 113.2(4)
F24 C20 F23 104.8(5)
F22A C20 C19 115.7(7)
F22A C20 F24A 100.9(9)
F23A C20 C19 116.8(7)
F23A C20 F22A 102.6(10)
F23A C20 F24A 109.1(10)
F24A C20 C19 110.3(7)
F25 C21 C22 110.9(4)
F26 C21 F25 107.0(4)
F26 C21 F27 107.3(4)
F26 C21 C22 113.9(4)
F27 C21 F25 106.5(4)
F27 C21 C22 110.8(4)
O9 C22 C21 113.2(4)
O9 C22 C23 127.7(4)
C23 C22 C21 119.1(4)
C22 C23 C24 120.2(4)
O10 C24 C23 127.5(4)
O10 C24 C25 113.9(4)
C23 C24 C25 118.6(4)
F28 C25 C24 113.6(7)
F28 C25 F29 109.6(6)
F28 C25 F30 107.7(11)
F29 C25 C24 110.2(5)
F29 C25 F30 104.9(6)
F30 C25 C24 110.4(7)
F28A C25 C24 105.1(19)
F28A C25 F29A 101(2)
F28A C25 F30A 103(3)
F29A C25 C24 111.7(13)
F30A C25 C24 123(2)
F30A C25 F29A 110(2)
F31 C26 C27 107(5)
F32 C26 C27 121(4)
F32 C26 F31 103(7)
F32 C26 F33 116(3)
F33 C26 C27 110(2)
F33 C26 F31 96(4)
F31A C26 C27 111.4(14)
F32A C26 C27 108.4(11)
F32A C26 F31A 107.5(17)
F33A C26 C27 114.3(6)
F33A C26 F31A 109.4(11)
F33A C26 F32A 105.5(10)
O11 C27 C26 113.5(4)
O11 C27 C28 128.0(4)
C28 C27 C26 118.5(4)
C27 C28 C29 120.8(4)
O12 C29 C28 126.8(4)
O12 C29 C30 113.3(4)
C28 C29 C30 120.0(4)
F34 C30 F35 107.3(4)
F34 C30 C29 113.3(4)
F35 C30 C29 108.9(4)
F36 C30 F34 108.0(4)
F36 C30 F35 107.2(4)
F36 C30 C29 111.9(4)
N1 C31 C32 123.5(4)
C31 C32 C33 118.8(4)
C32 C33 C34 119.5(4)
C35 C34 C33 117.8(4)
N1 C35 C34 123.3(4)
N1 C35 C36 115.5(4)
C34 C35 C36 121.1(4)
N2 C36 C35 115.8(4)
N6 C36 N2 127.8(4)
N6 C36 C35 116.4(4)
N3 C37 N5 127.4(4)
N3 C37 C38 116.7(4)
N5 C37 C38 115.9(4)
N4 C38 C37 115.7(4)
N4 C38 C39 122.8(4)
C39 C38 C37 121.5(4)
C40 C39 C38 118.7(5)
C41 C40 C39 118.7(5)
C42 C41 C40 119.3(5)
N4 C42 C41 123.5(5)
N7 C43 C44 122.8(4)
C43 C44 C45 119.3(4)
C44 C45 C46 119.1(5)
C47 C46 C45 118.3(4)
N7 C47 C46 122.5(4)
N7 C47 C48 115.6(4)
C46 C47 C48 121.9(4)
N8 C48 C47 115.3(4)
N12 C48 N8 126.9(4)
N12 C48 C47 117.9(4)
N9 C49 N11 127.6(4)
N9 C49 C50 116.4(3)
N11 C49 C50 115.9(3)
N10 C50 C49 116.2(4)
N10 C50 C51 122.5(4)
C51 C50 C49 121.2(4)
C52 C51 C50 118.6(4)
C51 C52 C53 119.2(4)
C54 C53 C52 119.0(4)
N10 C54 C53 122.8(4)
N13 C55 C56 122.8(4)
C57 C56 C55 119.2(4)
C56 C57 C58 119.3(4)
C57 C58 C59 118.8(4)
N13 C59 C58 122.3(4)
N13 C59 C60 115.9(3)
C58 C59 C60 121.8(4)
N14 C60 C59 116.8(3)
N18 C60 N14 127.6(4)
N18 C60 C59 115.6(3)
N15 C61 N17 127.6(4)
N15 C61 C62 117.2(3)
N17 C61 C62 115.2(3)
N16 C62 C61 115.4(4)
N16 C62 C63 122.6(4)
C63 C62 C61 122.0(4)
C64 C63 C62 119.3(4)
C63 C64 C65 119.0(4)
C64 C65 C66 118.8(4)
N16 C66 C65 122.9(4)
O1 Y1 O2 72.99(9)
O1 Y1 O3 79.62(10)
O1 Y1 O4 143.18(10)
O1 Y1 N1 115.59(11)
O1 Y1 N2 76.99(11)
O1 Y1 N16 77.93(10)
O1 Y1 N17 135.11(10)
O2 Y1 N1 75.54(10)
O2 Y1 N2 111.96(11)
O2 Y1 N16 143.61(10)
O2 Y1 N17 150.64(11)
O3 Y1 O2 77.66(10)
O3 Y1 N1 142.96(10)
O3 Y1 N2 150.37(11)
O3 Y1 N16 75.97(10)
O3 Y1 N17 111.40(11)
O4 Y1 O2 77.44(10)
O4 Y1 O3 72.98(10)
O4 Y1 N1 76.58(10)
O4 Y1 N2 135.58(11)
O4 Y1 N16 117.34(11)
O4 Y1 N17 78.85(11)
N1 Y1 N16 138.22(10)
N2 Y1 N1 65.23(11)
N2 Y1 N16 81.54(11)
N2 Y1 N17 74.54(12)
N17 Y1 N1 82.33(11)
N17 Y1 N16 64.19(11)
O5 Y2 N4 74.50(11)
O5 Y2 N5 122.85(11)
O5 Y2 N7 139.15(11)
O5 Y2 N8 147.41(11)
O6 Y2 O5 72.96(11)
O6 Y2 O8 83.54(10)
O6 Y2 N4 108.22(11)
O6 Y2 N5 82.92(11)
O6 Y2 N7 80.08(11)
O6 Y2 N8 139.57(11)
O7 Y2 O5 74.26(10)
O7 Y2 O6 144.20(10)
O7 Y2 O8 74.31(10)
O7 Y2 N4 76.02(10)
O7 Y2 N5 127.80(11)
O7 Y2 N7 117.76(11)
O7 Y2 N8 73.77(10)
O8 Y2 O5 74.78(10)
O8 Y2 N4 141.85(10)
O8 Y2 N5 152.85(11)
O8 Y2 N7 72.15(10)
O8 Y2 N8 102.34(11)
N4 Y2 N7 144.48(11)
N5 Y2 N4 65.12(11)
N5 Y2 N7 82.39(11)
N8 Y2 N4 91.73(12)
N8 Y2 N5 73.99(11)
N8 Y2 N7 64.52(11)
O9 Y3 O12 82.41(10)
O9 Y3 N10 73.25(10)
O9 Y3 N11 114.08(10)
O9 Y3 N13 145.51(10)
O9 Y3 N14 148.03(10)
O10 Y3 O9 72.79(10)
O10 Y3 O11 136.64(10)
O10 Y3 O12 75.67(10)
O10 Y3 N10 115.60(10)
O10 Y3 N11 81.01(10)
O10 Y3 N13 79.32(10)
O10 Y3 N14 137.06(10)
O11 Y3 O9 74.31(10)
O11 Y3 O12 72.68(10)
O11 Y3 N10 80.15(10)
O11 Y3 N11 139.01(10)
O11 Y3 N13 116.32(10)
O11 Y3 N14 83.06(10)
O12 Y3 N10 147.52(10)
O12 Y3 N11 145.87(10)
O12 Y3 N13 71.19(10)
O12 Y3 N14 112.32(10)
N10 Y3 N13 138.86(10)
N11 Y3 N10 65.85(10)
N11 Y3 N13 80.33(11)
N11 Y3 N14 70.04(11)
N14 Y3 N10 80.96(10)
N14 Y3 N13 65.38(11)
F7 C6 C7 110.6(9)
F7 C6 F8 105.6(12)
F8 C6 C7 116.0(10)
F9 C6 C7 119.3(12)
F9 C6 F7 108.6(13)
F9 C6 F8 95.2(12)
F16 C15 C14 106.9(10)
F16 C15 F17 115.3(11)
F16 C15 F18 106.2(13)
F17 C15 C14 110.4(8)
F18 C15 C14 112.5(8)
F18 C15 F17 105.6(9)
O1 Dy1 O2 72.99(9)
O1 Dy1 O3 79.62(10)
O1 Dy1 O4 143.18(10)
O1 Dy1 N1 115.59(11)
O1 Dy1 N2 76.99(11)
O1 Dy1 N16 77.93(10)
O1 Dy1 N17 135.11(10)
O2 Dy1 N1 75.54(10)
O2 Dy1 N2 111.96(11)
O2 Dy1 N16 143.61(10)
O2 Dy1 N17 150.64(11)
O3 Dy1 O2 77.66(10)
O3 Dy1 N1 142.96(10)
O3 Dy1 N2 150.37(11)
O3 Dy1 N16 75.97(10)
O3 Dy1 N17 111.40(11)
O4 Dy1 O2 77.44(10)
O4 Dy1 O3 72.98(10)
O4 Dy1 N1 76.58(10)
O4 Dy1 N2 135.58(11)
O4 Dy1 N16 117.34(11)
O4 Dy1 N17 78.85(11)
N1 Dy1 N16 138.22(10)
N2 Dy1 N1 65.23(11)
N2 Dy1 N16 81.54(11)
N2 Dy1 N17 74.54(12)
N17 Dy1 N1 82.33(11)
N17 Dy1 N16 64.19(11)
O5 Dy2 N4 74.50(11)
O5 Dy2 N5 122.85(11)
O5 Dy2 N7 139.15(11)
O5 Dy2 N8 147.41(11)
O6 Dy2 O5 72.96(11)
O6 Dy2 O8 83.54(10)
O6 Dy2 N4 108.22(11)
O6 Dy2 N5 82.92(11)
O6 Dy2 N7 80.08(11)
O6 Dy2 N8 139.57(11)
O7 Dy2 O5 74.26(10)
O7 Dy2 O6 144.20(10)
O7 Dy2 O8 74.31(10)
O7 Dy2 N4 76.02(10)
O7 Dy2 N5 127.80(11)
O7 Dy2 N7 117.76(11)
O7 Dy2 N8 73.77(10)
O8 Dy2 O5 74.78(10)
O8 Dy2 N4 141.85(10)
O8 Dy2 N5 152.85(11)
O8 Dy2 N7 72.15(10)
O8 Dy2 N8 102.34(11)
N4 Dy2 N7 144.48(11)
N5 Dy2 N4 65.12(11)
N5 Dy2 N7 82.39(11)
N8 Dy2 N4 91.73(12)
N8 Dy2 N5 73.99(11)
N8 Dy2 N7 64.52(11)
O9 Dy3 O12 82.41(10)
O9 Dy3 N10 73.25(10)
O9 Dy3 N11 114.08(10)
O9 Dy3 N13 145.51(10)
O9 Dy3 N14 148.03(10)
O10 Dy3 O9 72.79(10)
O10 Dy3 O11 136.64(10)
O10 Dy3 O12 75.67(10)
O10 Dy3 N10 115.60(10)
O10 Dy3 N11 81.01(10)
O10 Dy3 N13 79.32(10)
O10 Dy3 N14 137.06(10)
O11 Dy3 O9 74.31(10)
O11 Dy3 O12 72.68(10)
O11 Dy3 N10 80.15(10)
O11 Dy3 N11 139.01(10)
O11 Dy3 N13 116.32(10)
O11 Dy3 N14 83.06(10)
O12 Dy3 N10 147.52(10)
O12 Dy3 N11 145.87(10)
O12 Dy3 N13 71.19(10)
O12 Dy3 N14 112.32(10)
N10 Dy3 N13 138.86(10)
N11 Dy3 N10 65.85(10)
N11 Dy3 N13 80.33(11)
N11 Dy3 N14 70.04(11)
N14 Dy3 N10 80.96(10)
N14 Dy3 N13 65.38(11)
F7A C6A C7 113.7(6)
F8A C6A C7 109.8(5)
F8A C6A F7A 106.2(6)
F8A C6A F9A 110.1(7)
F9A C6A C7 111.6(6)
F9A C6A F7A 105.2(6)
F16A C15A C14 124.2(13)
F16A C15A F17A 98.8(15)
F16A C15A F18A 104.1(16)
F17A C15A C14 110.8(9)
F18A C15A C14 109.9(10)
F18A C15A F17A 107.7(11)
C2' O1' Y1' 135.2(3)
C2' O1' Dy1' 135.2(3)
C4' O2' Y1' 133.2(3)
C4' O2' Dy1' 133.2(3)
C7' O3' Y1' 132.9(3)
C7' O3' Dy1' 132.9(3)
C9' O4' Y1' 134.4(3)
C9' O4' Dy1' 134.4(3)
C12' O5' Y2' 135.4(3)
C12' O5' Dy2' 135.4(3)
C14' O6' Y2' 135.6(3)
C14' O6' Dy2' 135.6(3)
C17' O7' Y2' 133.9(2)
C17' O7' Dy2' 133.9(2)
C19' O8' Y2' 132.8(2)
C19' O8' Dy2' 132.8(2)
C22' O9' Y3' 133.7(3)
C22' O9' Dy3' 133.7(3)
C24' O10' Y3' 133.8(3)
C24' O10' Dy3' 133.8(3)
C27' O11' Y3' 133.0(3)
C27' O11' Dy3' 133.0(3)
C29' O12' Y3' 134.3(3)
C29' O12' Dy3' 134.3(3)
C31' N1' Y1' 122.6(3)
C31' N1' Dy1' 122.6(3)
C35' N1' C31' 117.4(3)
C35' N1' Y1' 119.4(2)
C35' N1' Dy1' 119.4(2)
N3' N2' Y1' 120.9(2)
N3' N2' Dy1' 120.9(2)
C36' N2' N3' 115.9(3)
C36' N2' Y1' 121.6(2)
C36' N2' Dy1' 121.6(2)
C37' N3' N2' 116.2(3)
C38' N4' Y2' 119.8(2)
C38' N4' Dy2' 119.8(2)
C42' N4' C38' 117.4(3)
C42' N4' Y2' 122.7(3)
C42' N4' Dy2' 122.7(3)
N6' N5' Y2' 119.0(2)
N6' N5' Dy2' 119.0(2)
C37' N5' N6' 116.4(3)
C37' N5' Y2' 123.8(2)
C37' N5' Dy2' 123.8(2)
C36' N6' N5' 116.0(3)
C43' N7' C47' 117.2(3)
C43' N7' Y2' 122.9(3)
C43' N7' Dy2' 122.9(3)
C47' N7' Y2' 119.9(2)
C47' N7' Dy2' 119.9(2)
N9' N8' Y2' 119.3(2)
N9' N8' Dy2' 119.3(2)
C48' N8' N9' 116.4(3)
C48' N8' Y2' 123.4(2)
C48' N8' Dy2' 123.4(2)
C49' N9' N8' 115.9(3)
C50' N10' C54' 117.8(3)
C50' N10' Y3' 120.0(2)
C50' N10' Dy3' 120.0(2)
C54' N10' Y3' 122.0(3)
C54' N10' Dy3' 122.0(3)
N12' N11' Y3' 118.6(2)
N12' N11' Dy3' 118.6(2)
C49' N11' N12' 116.6(3)
C49' N11' Y3' 122.1(3)
C49' N11' Dy3' 122.1(3)
C48' N12' N11' 115.5(3)
C55' N13' C59' 117.0(3)
C55' N13' Y3' 122.8(3)
C55' N13' Dy3' 122.8(3)
C59' N13' Y3' 120.1(3)
C59' N13' Dy3' 120.1(3)
N15' N14' Y3' 120.7(2)
N15' N14' Dy3' 120.7(2)
C60' N14' N15' 116.0(3)
C60' N14' Y3' 122.4(3)
C60' N14' Dy3' 122.4(3)
C61' N15' N14' 116.1(3)
C62' N16' Y1' 120.2(3)
C62' N16' Dy1' 120.2(3)
C66' N16' C62' 117.8(3)
C66' N16' Y1' 121.6(3)
C66' N16' Dy1' 121.6(3)
N18' N17' Y1' 118.3(2)
N18' N17' Dy1' 118.3(2)
C61' N17' N18' 116.7(3)
C61' N17' Y1' 124.0(3)
C61' N17' Dy1' 124.0(3)
C60' N18' N17' 116.1(3)
F1' C1' F2' 107.7(4)
F1' C1' F3' 106.9(4)
F1' C1' C2' 111.5(4)
F2' C1' F3' 106.7(4)
F2' C1' C2' 110.9(4)
F3' C1' C2' 112.9(4)
O1' C2' C1' 113.7(4)
O1' C2' C3' 127.8(4)
C3' C2' C1' 118.5(4)
C2' C3' C4' 121.0(4)
O2' C4' C3' 127.7(4)
O2' C4' C5' 116.6(7)
O2' C4' C5" 113.2(4)
C3' C4' C5' 115.5(7)
C3' C4' C5" 119.1(4)
F7' C6' F8' 105.8(4)
F7' C6' F9' 105.7(5)
F7' C6' C7' 111.5(4)
F8' C6' C7' 114.8(4)
F9' C6' F8' 106.9(5)
F9' C6' C7' 111.6(4)
O3' C7' C6' 113.2(4)
O3' C7' C8' 128.3(4)
C8' C7' C6' 118.4(4)
C7' C8' C9' 120.6(4)
O4' C9' C8' 126.9(4)
O4' C9' C10' 114.6(4)
C8' C9' C10' 118.5(4)
F10' C10' F11' 105.3(4)
F10' C10' F12' 109.3(4)
F10' C10' C9' 114.0(4)
F11' C10' F12' 104.7(4)
F11' C10' C9' 112.1(4)
F12' C10' C9' 110.9(4)
F13' C11' C12' 110.5(7)
F13' C11' F14' 105.1(7)
F13' C11' F15' 106.4(9)
F14' C11' C12' 110.7(6)
F14' C11' F15' 108.3(6)
F15' C11' C12' 115.2(7)
F13" C11' C12' 116.2(12)
F13" C11' F14" 111.0(12)
F13" C11' F15" 104.3(14)
F14" C11' C12' 109.2(9)
F14" C11' F15" 106.9(10)
F15" C11' C12' 108.8(11)
O5' C12' C11' 113.7(4)
O5' C12' C13' 127.2(4)
C13' C12' C11' 119.1(4)
C12' C13' C14' 121.2(4)
O6' C14' C13' 127.9(4)
O6' C14' C15' 114.7(4)
C13' C14' C15' 117.4(4)
F16' C15' C14' 114.2(4)
F16' C15' F17' 108.6(5)
F16' C15' F18' 106.0(6)
F17' C15' C14' 112.2(4)
F17' C15' F18' 102.7(6)
F18' C15' C14' 112.5(4)
F16" C15' C14' 113.1(5)
F17" C15' C14' 111.4(5)
F17" C15' F16" 104.6(7)
F17" C15' F18" 108.7(8)
F18" C15' C14' 112.2(5)
F18" C15' F16" 106.3(7)
F19' C16' F20' 107.8(4)
F19' C16' F21' 106.7(4)
F19' C16' C17' 110.7(4)
F20' C16' F21' 107.1(3)
F20' C16' C17' 110.8(4)
F21' C16' C17' 113.5(4)
O7' C17' C16' 113.6(4)
O7' C17' C18' 127.4(4)
C18' C17' C16' 119.0(4)
C17' C18' C19' 121.5(4)
O8' C19' C18' 128.0(4)
O8' C19' C20' 114.2(6)
O8' C19' C20" 112.4(4)
C18' C19' C20' 117.1(6)
C18' C19' C20" 119.5(4)
F25' C21' C22' 110.6(4)
F26' C21' F25' 106.6(5)
F26' C21' F27' 107.3(4)
F26' C21' C22' 111.4(4)
F27' C21' F25' 107.3(4)
F27' C21' C22' 113.3(4)
O9' C22' C21' 112.8(4)
O9' C22' C23' 127.4(4)
C23' C22' C21' 119.8(4)
C22' C23' C24' 120.6(4)
O10' C24' C23' 127.6(4)
O10' C24' C25' 116.5(9)
O10' C24' C25" 112.2(5)
C23' C24' C25' 115.4(9)
C23' C24' C25" 120.1(5)
F31' C26' C27' 114(2)
F31' C26' F32' 112(2)
F31' C26' F33' 109(3)
F32' C26' C27' 101.2(18)
F32' C26' F33' 105(3)
F33' C26' C27' 116(3)
F31" C26' C27' 109.1(7)
F32" C26' C27' 113.7(6)
F32" C26' F31" 107.0(6)
F32" C26' F33" 108.0(9)
F33" C26' C27' 112.6(9)
F33" C26' F31" 106.1(7)
O11' C27' C26' 113.4(4)
O11' C27' C28' 128.2(4)
C28' C27' C26' 118.4(4)
C27' C28' C29' 120.5(4)
O12' C29' C28' 127.2(4)
O12' C29' C30' 114.6(4)
C28' C29' C30' 118.1(4)
F34' C30' F36' 107.1(4)
F34' C30' C29' 110.9(4)
F35' C30' F34' 107.1(4)
F35' C30' F36' 106.5(4)
F35' C30' C29' 114.5(4)
F36' C30' C29' 110.4(3)
N1' C31' C32' 123.1(4)
C33' C32' C31' 118.5(4)
C32' C33' C34' 119.4(4)
C33' C34' C35' 119.2(4)
N1' C35' C34' 122.4(4)
N1' C35' C36' 116.2(3)
C34' C35' C36' 121.5(4)
N2' C36' C35' 115.8(3)
N6' C36' N2' 127.9(4)
N6' C36' C35' 116.3(3)
N3' C37' N5' 127.4(4)
N3' C37' C38' 116.9(3)
N5' C37' C38' 115.6(3)
N4' C38' C37' 115.8(3)
N4' C38' C39' 122.6(4)
C39' C38' C37' 121.6(4)
C40' C39' C38' 118.8(4)
C39' C40' C41' 119.4(4)
C42' C41' C40' 118.8(4)
N4' C42' C41' 123.1(4)
N7' C43' C44' 123.6(4)
C43' C44' C45' 118.8(4)
C44' C45' C46' 118.1(4)
C47' C46' C45' 119.5(4)
N7' C47' C46' 122.9(4)
N7' C47' C48' 115.6(3)
C46' C47' C48' 121.5(4)
N8' C48' C47' 115.9(3)
N12' C48' N8' 127.6(4)
N12' C48' C47' 116.5(3)
N9' C49' N11' 127.5(4)
N9' C49' C50' 117.2(3)
N11' C49' C50' 115.3(3)
N10' C50' C49' 115.5(3)
N10' C50' C51' 122.5(4)
C51' C50' C49' 122.0(4)
C52' C51' C50' 118.5(4)
C53' C52' C51' 119.4(4)
C54' C53' C52' 118.8(4)
N10' C54' C53' 123.0(4)
N13' C55' C56' 123.2(4)
C55' C56' C57' 119.1(4)
C58' C57' C56' 118.9(4)
C57' C58' C59' 118.9(4)
N13' C59' C58' 122.9(4)
N13' C59' C60' 115.5(3)
C58' C59' C60' 121.6(4)
N14' C60' C59' 116.7(3)
N18' C60' N14' 127.7(4)
N18' C60' C59' 115.6(3)
N15' C61' N17' 126.7(4)
N15' C61' C62' 117.4(3)
N17' C61' C62' 115.9(3)
N16' C62' C61' 114.9(3)
N16' C62' C63' 122.4(4)
C63' C62' C61' 122.6(4)
C62' C63' C64' 118.7(4)
C63' C64' C65' 119.4(4)
C66' C65' C64' 118.7(4)
N16' C66' C65' 122.8(4)
O1' Y1' O2' 73.33(10)
O1' Y1' O3' 81.67(10)
O1' Y1' O4' 143.67(10)
O1' Y1' N1' 113.41(10)
O1' Y1' N2' 79.19(10)
O1' Y1' N16' 79.64(10)
O1' Y1' N17' 137.41(10)
O2' Y1' N1' 76.88(10)
O2' Y1' N2' 118.23(10)
O2' Y1' N16' 143.22(10)
O2' Y1' N17' 148.71(10)
O3' Y1' O2' 77.69(9)
O3' Y1' N1' 144.77(10)
O3' Y1' N2' 149.70(10)
O3' Y1' N16' 74.07(10)
O3' Y1' N17' 107.96(11)
O4' Y1' O2' 75.99(10)
O4' Y1' O3' 73.13(10)
O4' Y1' N1' 77.34(10)
O4' Y1' N2' 133.55(10)
O4' Y1' N16' 116.57(10)
O4' Y1' N17' 76.47(10)
N1' Y1' N16' 137.96(10)
N2' Y1' N1' 65.28(10)
N2' Y1' N16' 79.52(11)
N17' Y1' N1' 82.87(10)
N17' Y1' N2' 72.59(11)
N17' Y1' N16' 64.51(11)
O5' Y2' N4' 73.12(10)
O5' Y2' N5' 115.97(10)
O5' Y2' N7' 144.12(10)
O5' Y2' N8' 147.75(10)
O6' Y2' O5' 72.60(10)
O6' Y2' O8' 81.00(9)
O6' Y2' N4' 109.30(10)
O6' Y2' N5' 78.58(10)
O6' Y2' N7' 80.18(10)
O6' Y2' N8' 138.97(10)
O7' Y2' O5' 74.48(10)
O7' Y2' O6' 141.38(10)
O7' Y2' O8' 73.80(9)
O7' Y2' N4' 79.29(10)
O7' Y2' N5' 135.08(10)
O7' Y2' N7' 118.31(10)
O7' Y2' N8' 77.47(10)
O8' Y2' O5' 79.80(10)
O8' Y2' N4' 145.95(10)
O8' Y2' N5' 148.47(10)
O8' Y2' N7' 73.13(10)
O8' Y2' N8' 107.28(10)
N5' Y2' N4' 64.61(10)
N5' Y2' N7' 79.88(10)
N7' Y2' N4' 139.55(10)
N8' Y2' N4' 86.40(11)
N8' Y2' N5' 74.58(11)
N8' Y2' N7' 65.08(10)
O9' Y3' N10' 74.23(10)
O9' Y3' N11' 115.13(10)
O9' Y3' N13' 142.64(10)
O9' Y3' N14' 149.61(10)
O10' Y3' O9' 72.70(9)
O10' Y3' O11' 138.84(10)
O10' Y3' O12' 77.02(10)
O10' Y3' N10' 115.67(10)
O10' Y3' N11' 81.91(10)
O10' Y3' N13' 78.29(10)
O10' Y3' N14' 137.07(10)
O11' Y3' O9' 75.02(9)
O11' Y3' O12' 72.71(10)
O11' Y3' N10' 78.38(10)
O11' Y3' N11' 135.74(10)
O11' Y3' N13' 115.99(10)
O11' Y3' N14' 80.03(10)
O12' Y3' O9' 79.83(9)
O12' Y3' N10' 145.18(10)
O12' Y3' N11' 149.06(10)
O12' Y3' N13' 71.00(10)
O12' Y3' N14' 109.08(10)
N10' Y3' N13' 141.20(10)
N11' Y3' N10' 65.11(10)
N11' Y3' N13' 82.79(11)
N11' Y3' N14' 72.40(11)
N14' Y3' N10' 84.06(10)
N14' Y3' N13' 65.06(11)
F4' C5' C4' 111.1(11)
F4' C5' F5' 104.9(13)
F4' C5' F6' 104.5(13)
F5' C5' C4' 108.4(9)
F6' C5' C4' 113.1(12)
F6' C5' F5' 114.6(14)
F22' C20' C19' 112.0(14)
F22' C20' F23' 106.5(14)
F23' C20' C19' 116.0(10)
F24' C20' C19' 108.2(12)
F24' C20' F22' 107.6(19)
F24' C20' F23' 106.1(11)
F28' C25' C24' 113.2(19)
F28' C25' F30' 99.6(19)
F29' C25' C24' 109.7(13)
F29' C25' F28' 111.8(15)
F29' C25' F30' 110.2(14)
F30' C25' C24' 112.1(11)
O1' Dy1' O2' 73.33(10)
O1' Dy1' O3' 81.67(10)
O1' Dy1' O4' 143.67(10)
O1' Dy1' N1' 113.41(10)
O1' Dy1' N2' 79.19(10)
O1' Dy1' N16' 79.64(10)
O1' Dy1' N17' 137.41(10)
O2' Dy1' N1' 76.88(10)
O2' Dy1' N2' 118.23(10)
O2' Dy1' N16' 143.22(10)
O2' Dy1' N17' 148.71(10)
O3' Dy1' O2' 77.69(9)
O3' Dy1' N1' 144.77(10)
O3' Dy1' N2' 149.70(10)
O3' Dy1' N16' 74.07(10)
O3' Dy1' N17' 107.96(11)
O4' Dy1' O2' 75.99(10)
O4' Dy1' O3' 73.13(10)
O4' Dy1' N1' 77.34(10)
O4' Dy1' N2' 133.55(10)
O4' Dy1' N16' 116.57(10)
O4' Dy1' N17' 76.47(10)
N1' Dy1' N16' 137.96(10)
N2' Dy1' N1' 65.28(10)
N2' Dy1' N16' 79.52(11)
N17' Dy1' N1' 82.87(10)
N17' Dy1' N2' 72.59(11)
N17' Dy1' N16' 64.51(11)
O5' Dy2' N4' 73.12(10)
O5' Dy2' N5' 115.97(10)
O5' Dy2' N7' 144.12(10)
O5' Dy2' N8' 147.75(10)
O6' Dy2' O5' 72.60(10)
O6' Dy2' O8' 81.00(9)
O6' Dy2' N4' 109.30(10)
O6' Dy2' N5' 78.58(10)
O6' Dy2' N7' 80.18(10)
O6' Dy2' N8' 138.97(10)
O7' Dy2' O5' 74.48(10)
O7' Dy2' O6' 141.38(10)
O7' Dy2' O8' 73.80(9)
O7' Dy2' N4' 79.29(10)
O7' Dy2' N5' 135.08(10)
O7' Dy2' N7' 118.31(10)
O7' Dy2' N8' 77.47(10)
O8' Dy2' O5' 79.80(10)
O8' Dy2' N4' 145.95(10)
O8' Dy2' N5' 148.47(10)
O8' Dy2' N7' 73.13(10)
O8' Dy2' N8' 107.28(10)
N5' Dy2' N4' 64.61(10)
N5' Dy2' N7' 79.88(10)
N7' Dy2' N4' 139.55(10)
N8' Dy2' N4' 86.40(11)
N8' Dy2' N5' 74.58(11)
N8' Dy2' N7' 65.08(10)
O9' Dy3' N10' 74.23(10)
O9' Dy3' N11' 115.13(10)
O9' Dy3' N13' 142.64(10)
O9' Dy3' N14' 149.61(10)
O10' Dy3' O9' 72.70(9)
O10' Dy3' O11' 138.84(10)
O10' Dy3' O12' 77.02(10)
O10' Dy3' N10' 115.67(10)
O10' Dy3' N11' 81.91(10)
O10' Dy3' N13' 78.29(10)
O10' Dy3' N14' 137.07(10)
O11' Dy3' O9' 75.02(9)
O11' Dy3' O12' 72.71(10)
O11' Dy3' N10' 78.38(10)
O11' Dy3' N11' 135.74(10)
O11' Dy3' N13' 115.99(10)
O11' Dy3' N14' 80.03(10)
O12' Dy3' O9' 79.83(9)
O12' Dy3' N10' 145.18(10)
O12' Dy3' N11' 149.06(10)
O12' Dy3' N13' 71.00(10)
O12' Dy3' N14' 109.08(10)
N10' Dy3' N13' 141.20(10)
N11' Dy3' N10' 65.11(10)
N11' Dy3' N13' 82.79(11)
N11' Dy3' N14' 72.40(11)
N14' Dy3' N10' 84.06(10)
N14' Dy3' N13' 65.06(11)
F4" C5" C4' 111.0(6)
F4" C5" F5" 103.7(7)
F4" C5" F6" 110.0(7)
F5" C5" C4' 112.5(5)
F5" C5" F6" 105.2(6)
F6" C5" C4' 113.9(6)
F22" C20" C19' 109.5(7)
F22" C20" F24" 106.1(9)
F23" C20" C19' 113.4(5)
F23" C20" F22" 107.0(6)
F23" C20" F24" 107.3(6)
F24" C20" C19' 113.0(5)
F28" C25" C24' 112.7(8)
F29" C25" C24' 110.6(6)
F29" C25" F28" 104.4(7)
F29" C25" F30" 108.1(6)
F30" C25" C24' 111.9(5)
F30" C25" F28" 108.9(9)
C7S O2S C6S 113.5
O2S C7S C8S 108.8
O2S C6S C5S 108.8
C6SA O2SA C7SA 113.5
O2SA C7SA C8SA 108.8
O2SA C6SA C5SA 108.9
C2SA O1SA C3SA 113.4
O1SA C3SA C4SA 108.8
O1SA C2SA C1SA 108.8
C2S O1S C3S 113.4
O1S C3S C4S 108.8
O1S C2S C1S 108.8

loop_
_geom_bond_atom_site_label_1
_geom_bond_atom_site_label_2
_geom_bond_distance
F1 C1 1.331(5)
F2 C1 1.330(5)
F3 C1 1.309(5)
F4 C5 1.336(5)
F5 C5 1.357(6)
F6 C5 1.286(6)
F10 C10 1.347(6)
F11 C10 1.308(6)
F12 C10 1.285(6)
F19 C16 1.326(5)
F20 C16 1.336(5)
F21 C16 1.338(5)
F25 C21 1.332(5)
F26 C21 1.327(5)
F27 C21 1.330(5)
F34 C30 1.330(5)
F35 C30 1.341(5)
F36 C30 1.325(5)
O1 C2 1.250(5)
O1 Y1 2.298(3)
O1 Dy1 2.298(3)
O2 C4 1.252(5)
O2 Y1 2.343(3)
O2 Dy1 2.343(3)
O3 C7 1.249(5)
O3 Y1 2.331(3)
O3 Dy1 2.331(3)
O4 C9 1.246(5)
O4 Y1 2.326(3)
O4 Dy1 2.326(3)
O5 C12 1.238(5)
O5 Y2 2.346(3)
O5 Dy2 2.346(3)
O6 C14 1.251(5)
O6 Y2 2.311(3)
O6 Dy2 2.311(3)
O7 C17 1.247(5)
O7 Y2 2.299(3)
O7 Dy2 2.299(3)
O8 C19 1.249(5)
O8 Y2 2.337(3)
O8 Dy2 2.337(3)
O9 C22 1.253(5)
O9 Y3 2.330(3)
O9 Dy3 2.330(3)
O10 C24 1.263(5)
O10 Y3 2.307(3)
O10 Dy3 2.307(3)
O11 C27 1.258(5)
O11 Y3 2.317(3)
O11 Dy3 2.317(3)
O12 C29 1.254(5)
O12 Y3 2.343(3)
O12 Dy3 2.343(3)
N1 C31 1.352(5)
N1 C35 1.348(5)
N1 Y1 2.519(3)
N1 Dy1 2.519(3)
N2 N3 1.389(4)
N2 C36 1.345(5)
N2 Y1 2.405(3)
N2 Dy1 2.405(3)
N3 C37 1.319(5)
N4 C38 1.346(5)
N4 C42 1.348(5)
N4 Y2 2.518(4)
N4 Dy2 2.518(4)
N5 N6 1.387(4)
N5 C37 1.343(5)
N5 Y2 2.418(3)
N5 Dy2 2.418(3)
N6 C36 1.315(5)
N7 C43 1.345(5)
N7 C47 1.346(5)
N7 Y2 2.538(3)
N7 Dy2 2.538(3)
N8 N9 1.382(4)
N8 C48 1.357(5)
N8 Y2 2.404(3)
N8 Dy2 2.404(3)
N9 C49 1.309(5)
N10 C50 1.344(5)
N10 C54 1.349(5)
N10 Y3 2.495(3)
N10 Dy3 2.495(3)
N11 N12 1.391(4)
N11 C49 1.357(5)
N11 Y3 2.428(3)
N11 Dy3 2.428(3)
N12 C48 1.314(5)
N13 C55 1.351(5)
N13 C59 1.345(5)
N13 Y3 2.503(3)
N13 Dy3 2.503(3)
N14 N15 1.393(4)
N14 C60 1.354(5)
N14 Y3 2.443(3)
N14 Dy3 2.443(3)
N15 C61 1.319(5)
N16 C62 1.351(5)
N16 C66 1.347(5)
N16 Y1 2.543(3)
N16 Dy1 2.543(3)
N17 N18 1.379(5)
N17 C61 1.353(5)
N17 Y1 2.421(3)
N17 Dy1 2.421(3)
N18 C60 1.317(5)
C1 C2 1.529(6)
C2 C3 1.393(6)
C3 C4 1.390(6)
C4 C5 1.524(6)
C7 C8 1.384(6)
C7 C6 1.540(8)
C7 C6A 1.533(6)
C8 C9 1.393(6)
C9 C10 1.533(6)
C11 C12 1.533(7)
C11 F13 1.322(7)
C11 F14 1.356(7)
C11 F15 1.332(7)
C11 F13A 1.354(6)
C11 F14A 1.323(6)
C11 F15A 1.321(6)
C12 C13 1.399(7)
C13 C14 1.388(7)
C14 C15 1.536(7)
C14 C15A 1.527(7)
C16 C17 1.531(6)
C17 C18 1.376(6)
C18 C19 1.386(6)
C19 C20 1.517(6)
C20 F22 1.309(5)
C20 F23 1.335(5)
C20 F24 1.313(5)
C20 F22A 1.331(7)
C20 F23A 1.325(7)
C20 F24A 1.334(7)
C21 C22 1.538(6)
C22 C23 1.386(6)
C23 C24 1.395(6)
C24 C25 1.527(6)
C25 F28 1.323(6)
C25 F29 1.331(5)
C25 F30 1.336(5)
C25 F28A 1.328(7)
C25 F29A 1.332(7)
C25 F30A 1.332(7)
C26 C27 1.532(6)
C26 F31 1.334(7)
C26 F32 1.331(7)
C26 F33 1.333(7)
C26 F31A 1.341(6)
C26 F32A 1.338(6)
C26 F33A 1.336(6)
C27 C28 1.387(6)
C28 C29 1.388(6)
C29 C30 1.529(6)
C31 C32 1.362(6)
C32 C33 1.383(6)
C33 C34 1.387(6)
C34 C35 1.386(6)
C35 C36 1.491(5)
C37 C38 1.485(6)
C38 C39 1.387(6)
C39 C40 1.386(7)
C40 C41 1.375(7)
C41 C42 1.365(7)
C43 C44 1.367(6)
C44 C45 1.374(7)
C45 C46 1.388(6)
C46 C47 1.385(6)
C47 C48 1.479(5)
C49 C50 1.484(5)
C50 C51 1.397(6)
C51 C52 1.377(6)
C52 C53 1.383(6)
C53 C54 1.377(6)
C55 C56 1.376(6)
C56 C57 1.369(6)
C57 C58 1.377(6)
C58 C59 1.391(5)
C59 C60 1.472(5)
C61 C62 1.483(6)
C62 C63 1.386(6)
C63 C64 1.373(6)
C64 C65 1.383(6)
C65 C66 1.387(6)
F7 C6 1.328(7)
F8 C6 1.335(7)
F9 C6 1.326(7)
F16 C15 1.336(7)
F17 C15 1.345(7)
F18 C15 1.342(7)
F7A C6A 1.339(6)
F8A C6A 1.327(6)
F9A C6A 1.328(6)
F16A C15A 1.328(7)
F17A C15A 1.338(7)
F18A C15A 1.332(7)
F1' C1' 1.330(5)
F2' C1' 1.332(5)
F3' C1' 1.344(5)
F7' C6' 1.312(6)
F8' C6' 1.314(5)
F9' C6' 1.313(6)
F10' C10' 1.308(5)
F11' C10' 1.317(6)
F12' C10' 1.317(5)
F19' C16' 1.323(5)
F20' C16' 1.331(5)
F21' C16' 1.341(5)
F25' C21' 1.321(6)
F26' C21' 1.310(6)
F27' C21' 1.321(5)
F34' C30' 1.328(5)
F35' C30' 1.316(5)
F36' C30' 1.336(5)
O1' C2' 1.258(5)
O1' Y1' 2.288(3)
O1' Dy1' 2.288(3)
O2' C4' 1.251(5)
O2' Y1' 2.358(3)
O2' Dy1' 2.358(3)
O3' C7' 1.256(5)
O3' Y1' 2.332(3)
O3' Dy1' 2.332(3)
O4' C9' 1.244(5)
O4' Y1' 2.319(3)
O4' Dy1' 2.319(3)
O5' C12' 1.252(5)
O5' Y2' 2.345(3)
O5' Dy2' 2.345(3)
O6' C14' 1.246(5)
O6' Y2' 2.321(3)
O6' Dy2' 2.321(3)
O7' C17' 1.254(5)
O7' Y2' 2.314(3)
O7' Dy2' 2.314(3)
O8' C19' 1.258(5)
O8' Y2' 2.343(3)
O8' Dy2' 2.343(3)
O9' C22' 1.261(5)
O9' Y3' 2.343(3)
O9' Dy3' 2.343(3)
O10' C24' 1.250(5)
O10' Y3' 2.307(3)
O10' Dy3' 2.307(3)
O11' C27' 1.253(5)
O11' Y3' 2.328(3)
O11' Dy3' 2.328(3)
O12' C29' 1.249(5)
O12' Y3' 2.334(3)
O12' Dy3' 2.334(3)
N1' C31' 1.347(5)
N1' C35' 1.346(5)
N1' Y1' 2.492(3)
N1' Dy1' 2.492(3)
N2' N3' 1.394(4)
N2' C36' 1.345(5)
N2' Y1' 2.434(3)
N2' Dy1' 2.434(3)
N3' C37' 1.317(5)
N4' C38' 1.352(5)
N4' C42' 1.350(5)
N4' Y2' 2.525(3)
N4' Dy2' 2.525(3)
N5' N6' 1.388(4)
N5' C37' 1.344(5)
N5' Y2' 2.422(3)
N5' Dy2' 2.422(3)
N6' C36' 1.314(5)
N7' C43' 1.340(5)
N7' C47' 1.344(5)
N7' Y2' 2.523(3)
N7' Dy2' 2.523(3)
N8' N9' 1.387(4)
N8' C48' 1.348(5)
N8' Y2' 2.418(3)
N8' Dy2' 2.418(3)
N9' C49' 1.317(5)
N10' C50' 1.344(5)
N10' C54' 1.348(5)
N10' Y3' 2.490(3)
N10' Dy3' 2.490(3)
N11' N12' 1.387(4)
N11' C49' 1.351(5)
N11' Y3' 2.416(3)
N11' Dy3' 2.416(3)
N12' C48' 1.324(5)
N13' C55' 1.345(5)
N13' C59' 1.347(5)
N13' Y3' 2.518(3)
N13' Dy3' 2.518(3)
N14' N15' 1.385(4)
N14' C60' 1.347(5)
N14' Y3' 2.437(3)
N14' Dy3' 2.437(3)
N15' C61' 1.326(5)
N16' C62' 1.351(5)
N16' C66' 1.342(5)
N16' Y1' 2.528(3)
N16' Dy1' 2.528(3)
N17' N18' 1.372(4)
N17' C61' 1.349(5)
N17' Y1' 2.414(3)
N17' Dy1' 2.414(3)
N18' C60' 1.312(5)
C1' C2' 1.518(6)
C2' C3' 1.387(6)
C3' C4' 1.388(6)
C4' C5' 1.526(8)
C4' C5" 1.533(6)
C6' C7' 1.524(6)
C7' C8' 1.384(6)
C8' C9' 1.407(6)
C9' C10' 1.528(6)
C11' C12' 1.532(7)
C11' F13' 1.333(6)
C11' F14' 1.335(6)
C11' F15' 1.337(6)
C11' F13" 1.329(7)
C11' F14" 1.331(7)
C11' F15" 1.336(7)
C12' C13' 1.378(6)
C13' C14' 1.385(6)
C14' C15' 1.528(6)
C15' F16' 1.301(5)
C15' F17' 1.318(5)
C15' F18' 1.350(5)
C15' F16" 1.351(6)
C15' F17" 1.305(6)
C15' F18" 1.307(6)
C16' C17' 1.533(6)
C17' C18' 1.387(6)
C18' C19' 1.391(5)
C19' C20' 1.534(8)
C19' C20" 1.533(6)
C21' C22' 1.540(6)
C22' C23' 1.376(6)
C23' C24' 1.402(6)
C24' C25' 1.533(8)
C24' C25" 1.533(6)
C26' C27' 1.541(6)
C26' F31' 1.326(7)
C26' F32' 1.330(7)
C26' F33' 1.331(7)
C26' F31" 1.335(5)
C26' F32" 1.327(5)
C26' F33" 1.334(5)
C27' C28' 1.388(6)
C28' C29' 1.393(6)
C29' C30' 1.526(6)
C31' C32' 1.383(6)
C32' C33' 1.373(6)
C33' C34' 1.375(6)
C34' C35' 1.384(5)
C35' C36' 1.479(5)
C37' C38' 1.474(5)
C38' C39' 1.390(6)
C39' C40' 1.379(6)
C40' C41' 1.381(6)
C41' C42' 1.380(6)
C43' C44' 1.381(6)
C44' C45' 1.386(6)
C45' C46' 1.386(6)
C46' C47' 1.380(5)
C47' C48' 1.488(5)
C49' C50' 1.482(5)
C50' C51' 1.386(6)
C51' C52' 1.384(6)
C52' C53' 1.376(6)
C53' C54' 1.374(6)
C55' C56' 1.376(6)
C56' C57' 1.379(6)
C57' C58' 1.373(6)
C58' C59' 1.388(5)
C59' C60' 1.481(5)
C61' C62' 1.481(6)
C62' C63' 1.377(6)
C63' C64' 1.378(6)
C64' C65' 1.379(6)
C65' C66' 1.374(6)
F4' C5' 1.323(7)
F5' C5' 1.333(7)
F6' C5' 1.330(7)
F22' C20' 1.334(7)
F23' C20' 1.336(7)
F24' C20' 1.332(7)
F28' C25' 1.335(7)
F29' C25' 1.329(7)
F30' C25' 1.335(7)
F4" C5" 1.331(6)
F5" C5" 1.338(6)
F6" C5" 1.340(6)
F22" C20" 1.336(6)
F23" C20" 1.335(5)
F24" C20" 1.340(6)
F28" C25" 1.339(6)
F29" C25" 1.334(6)
F30" C25" 1.336(6)
O2S C7S 1.4194
O2S C6S 1.4198
C8S C7S 1.5183
C6S C5S 1.5170
O2SA C7SA 1.4202
O2SA C6SA 1.4190
C8SA C7SA 1.5177
C6SA C5SA 1.5189
O1SA C3SA 1.4211
O1SA C2SA 1.4190
C4SA C3SA 1.5166
C2SA C1SA 1.5187
O1S C3S 1.4207
O1S C2S 1.4194
C4S C3S 1.5172
C2S C1S 1.5181
